data_4315575
loop_
_publ_author_name
'Zhi-Xin Lei'
'Qin-Yu Zhu'
'Xu Zhang'
'Wen Luo'
'Wen-Qin Mu'
'Jie Dai'

_publ_section_title
;
 Indium-Sulfur Supertetrahedral Clusters Integrated with a Metal Complex
 of 1,10-Phenanthroline
;
_journal_name_full 'Inorganic Chemistry'
_journal_page_first 4385
_journal_page_last 4387
_journal_paper_doi 10.1021/ic902572m
_journal_volume 49
_journal_year 2010
_chemical_formula_moiety '3(C36 H24 N6 Ni), H4 In10 S20, 2(C2 N H7), 7(H2O)'
_chemical_formula_sum 'C112 H104 In10 N20 Ni3 O7 S20'
_chemical_formula_weight 3803.12
_chemical_name_systematic
; 
 ? 
;
_space_group_IT_number 14
_symmetry_cell_setting monoclinic
_symmetry_space_group_name_Hall '-P 2yab'
_symmetry_space_group_name_H-M 'P 1 21/a 1'
_atom_sites_solution_hydrogens geom
_atom_sites_solution_primary direct
_atom_sites_solution_secondary difmap
_audit_creation_method SHELXL-97
_cell_angle_alpha 90.00
_cell_angle_beta 103.137(3)
_cell_angle_gamma 90.00
_cell_formula_units_Z 4
_cell_length_a 24.2549(19)
_cell_length_b 20.8237(14)
_cell_length_c 27.881(2)
_cell_measurement_reflns_used 44791
_cell_measurement_temperature 223(2)
_cell_measurement_theta_max 27.5
_cell_measurement_theta_min 3.0
_cell_volume 13713.5(17)
_computing_structure_refinement 'SHELXL-97 (Sheldrick, 1997)'
_computing_structure_solution 'SHELXS-97 (Sheldrick, 1990)'
_diffrn_ambient_temperature 223(2)
_diffrn_detector_area_resol_mean 14.63
_diffrn_measured_fraction_theta_full 0.993
_diffrn_measured_fraction_theta_max 0.993
_diffrn_measurement_device_type 'Rigaku Saturn'
_diffrn_measurement_method \w
_diffrn_radiation_monochromator graphite
_diffrn_radiation_source 'fine-focus sealed tube'
_diffrn_radiation_type MoK\a
_diffrn_radiation_wavelength 0.71075
_diffrn_reflns_av_R_equivalents 0.0540
_diffrn_reflns_av_sigmaI/netI 0.0682
_diffrn_reflns_limit_h_max 25
_diffrn_reflns_limit_h_min -28
_diffrn_reflns_limit_k_max 24
_diffrn_reflns_limit_k_min -21
_diffrn_reflns_limit_l_max 33
_diffrn_reflns_limit_l_min -32
_diffrn_reflns_number 68156
_diffrn_reflns_theta_full 25.00
_diffrn_reflns_theta_max 25.00
_diffrn_reflns_theta_min 3.02
_exptl_absorpt_coefficient_mu 2.411
_exptl_absorpt_correction_T_max 0.697
_exptl_absorpt_correction_T_min 0.535
_exptl_absorpt_correction_type multi-scan
_exptl_absorpt_process_details 'Jacobson, R. (1998) Private communication'
_exptl_crystal_colour red
_exptl_crystal_density_diffrn 1.847
_exptl_crystal_density_method 'not measured'
_exptl_crystal_description platelet
_exptl_crystal_F_000 7412
_exptl_crystal_size_max 0.30
_exptl_crystal_size_mid 0.22
_exptl_crystal_size_min 0.15
_refine_diff_density_max 2.507
_refine_diff_density_min -0.788
_refine_diff_density_rms 0.146
_refine_ls_extinction_method none
_refine_ls_goodness_of_fit_ref 1.041
_refine_ls_hydrogen_treatment constr
_refine_ls_matrix_type full
_refine_ls_number_parameters 1505
_refine_ls_number_reflns 24002
_refine_ls_number_restraints 102
_refine_ls_restrained_S_all 1.043
_refine_ls_R_factor_all 0.0947
_refine_ls_R_factor_gt 0.0747
_refine_ls_shift/su_max 0.001
_refine_ls_shift/su_mean 0.000
_refine_ls_structure_factor_coef Fsqd
_refine_ls_weighting_details 'calc w=1/[\s^2^(Fo^2^)+(0.0546P)^2^+131.8097P] where P=(Fo^2^+2Fc^2^)/3'
_refine_ls_weighting_scheme calc
_refine_ls_wR_factor_gt 0.1553
_refine_ls_wR_factor_ref 0.1685
_reflns_number_gt 19332
_reflns_number_total 24002
_reflns_threshold_expression >2sigma(I)
_cod_data_source_file ic902572m_si_002_1.cif
_cod_data_source_block l
_cod_original_sg_symbol_H-M 'P 21/a '
_cod_database_code 4315575

loop_
_symmetry_equiv_pos_as_xyz
'x, y, z'
'-x+1/2, y+1/2, -z'
'-x, -y, -z'
'x-1/2, -y-1/2, z'

loop_
_atom_site_label
_atom_site_type_symbol
_atom_site_fract_x
_atom_site_fract_y
_atom_site_fract_z
_atom_site_U_iso_or_equiv
_atom_site_adp_type
_atom_site_occupancy
_atom_site_symmetry_multiplicity
_atom_site_calc_flag
_atom_site_refinement_flags
_atom_site_disorder_assembly
_atom_site_disorder_group
In5 In 0.42395(3) -0.16116(4) 0.22073(3) 0.04395(19) Uani 1 1 d . . .
In2 In 0.27462(3) -0.10269(3) 0.21830(3) 0.03901(18) Uani 1 1 d . . .
In9 In 0.37643(3) 0.11996(3) 0.33204(2) 0.03441(17) Uani 1 1 d . . .
In3 In 0.24689(3) -0.00885(3) 0.33920(2) 0.03520(17) Uani 1 1 d . . .
In4 In 0.24542(3) 0.09584(3) 0.21391(2) 0.03930(18) Uani 1 1 d . . .
In6 In 0.40087(3) 0.02207(3) 0.21109(2) 0.03655(17) Uani 1 1 d . . .
In7 In 0.37497(3) 0.20436(3) 0.21326(3) 0.04210(19) Uani 1 1 d . . .
In10 In 0.37338(3) 0.02083(3) 0.44872(2) 0.03680(17) Uani 1 1 d . . .
In1 In 0.12967(3) -0.02922(4) 0.21926(3) 0.04252(19) Uani 1 1 d . . .
In8 In 0.40540(3) -0.07484(3) 0.33986(2) 0.03512(17) Uani 1 1 d . . .
Ni3 Ni 0.59478(5) 0.32309(6) 0.44339(4) 0.0353(3) Uani 1 1 d . . .
Ni1 Ni 0.27701(6) 0.47167(6) 0.27847(5) 0.0460(3) Uani 1 1 d . . .
Ni2 Ni 0.38448(6) 0.66881(7) 0.00649(5) 0.0455(3) Uani 1 1 d . . .
S8 S 0.27103(12) 0.19947(13) 0.18601(9) 0.0454(6) Uani 1 1 d . . .
S2 S 0.17445(12) -0.12266(15) 0.19006(11) 0.0550(7) Uani 1 1 d . . .
S12 S 0.45526(12) -0.16218(13) 0.31082(10) 0.0444(6) Uani 1 1 d . . .
S18 S 0.42957(12) -0.06911(14) 0.42844(9) 0.0480(7) Uani 1 1 d . . .
S3 S 0.14614(11) 0.07416(15) 0.18245(10) 0.0492(7) Uani 1 1 d . . .
S5 S 0.32465(12) -0.18924(13) 0.18985(10) 0.0476(7) Uani 1 1 d . . .
S13 S 0.44814(12) -0.06494(14) 0.18005(11) 0.0510(7) Uani 1 1 d . . .
S10 S 0.27165(11) -0.00193(14) 0.42768(9) 0.0433(6) Uani 1 1 d . . .
S17 S 0.40733(18) 0.30257(16) 0.17633(13) 0.0765(11) Uani 1 1 d . . .
S20 S 0.39055(13) 0.04031(14) 0.53851(9) 0.0502(7) Uani 1 1 d . . .
S11 S 0.47671(17) -0.25035(18) 0.19180(14) 0.0774(10) Uani 1 1 d . . .
S1 S 0.02755(12) -0.04730(18) 0.18765(12) 0.0628(8) Uani 1 1 d . . .
S14 S 0.42737(12) 0.12189(13) 0.17899(9) 0.0435(6) Uani 1 1 d . . .
S6 S 0.30125(10) -0.09746(12) 0.31034(9) 0.0364(5) Uani 1 1 d . . .
S16 S 0.40206(12) 0.22137(12) 0.30183(9) 0.0454(6) Uani 1 1 d . . .
S15 S 0.42841(10) 0.02807(11) 0.30297(8) 0.0348(5) Uani 1 1 d . . .
S7 S 0.29659(11) 0.00411(12) 0.18420(9) 0.0384(6) Uani 1 1 d . . .
S19 S 0.40338(11) 0.12317(12) 0.42022(8) 0.0380(6) Uani 1 1 d . . .
S9 S 0.27150(10) 0.09744(12) 0.30625(8) 0.0359(5) Uani 1 1 d . . .
S4 S 0.14661(11) -0.02835(13) 0.30969(9) 0.0426(6) Uani 1 1 d . . .
O1 O 0.7049(7) 0.5361(7) 0.0794(5) 0.169(7) Uani 1 1 d . . .
O2 O 0.5695(5) 0.7089(5) 0.4343(5) 0.109(4) Uani 1 1 d . . .
O3 O 0.1732(7) 0.6660(7) 0.3067(6) 0.160(6) Uani 1 1 d . . .
O4 O 0.0246(4) 0.6851(4) 0.4746(3) 0.071(2) Uani 1 1 d . . .
N2 N 0.2751(4) 0.4938(4) 0.3516(4) 0.053(2) Uani 1 1 d . . .
N1 N 0.2587(4) 0.3813(4) 0.3026(3) 0.044(2) Uani 1 1 d . . .
N13 N 0.5059(3) 0.3354(4) 0.4326(3) 0.0391(19) Uani 1 1 d . . .
N14 N 0.5895(4) 0.4231(4) 0.4455(3) 0.044(2) Uani 1 1 d . . .
N15 N 0.6062(3) 0.3032(4) 0.5190(3) 0.0394(19) Uani 1 1 d . . .
N16 N 0.6834(3) 0.3194(4) 0.4651(3) 0.0392(19) Uani 1 1 d . . .
N18 N 0.5943(4) 0.3214(4) 0.3685(3) 0.043(2) Uani 1 1 d . . .
N17 N 0.5831(3) 0.2240(4) 0.4283(3) 0.0370(19) Uani 1 1 d . . .
N4 N 0.3041(4) 0.5646(4) 0.2698(3) 0.049(2) Uani 1 1 d . . .
N3 N 0.3649(3) 0.4559(4) 0.2917(3) 0.0378(19) Uani 1 1 d . . .
N9 N 0.4034(4) 0.7106(4) -0.0561(3) 0.047(2) Uani 1 1 d . . .
N10 N 0.4696(3) 0.6911(4) 0.0346(3) 0.042(2) Uani 1 1 d . . .
N11 N 0.3770(3) 0.6226(4) 0.0703(3) 0.042(2) Uani 1 1 d . . .
N12 N 0.4038(4) 0.5758(4) -0.0107(3) 0.048(2) Uani 1 1 d . . .
N8 N 0.3582(4) 0.7570(5) 0.0291(3) 0.056(2) Uani 1 1 d . . .
N7 N 0.2993(4) 0.6647(5) -0.0266(3) 0.054(3) Uani 1 1 d . . .
N5 N 0.2607(4) 0.4410(5) 0.2051(4) 0.060(3) Uani 1 1 d . . .
N6 N 0.1892(5) 0.4888(5) 0.2557(6) 0.086(4) Uani 1 1 d . . .
C91 C 0.7805(5) 0.3191(6) 0.4574(5) 0.063(3) Uani 1 1 d . . .
H91 H 0.8070 0.3295 0.4388 0.075 Uiso 1 1 calc R . .
C92 C 0.7970(5) 0.2887(7) 0.5008(5) 0.069(4) Uani 1 1 d . . .
H92 H 0.8352 0.2773 0.5123 0.083 Uiso 1 1 calc R . .
C78 C 0.6301(5) 0.4663(5) 0.4490(4) 0.048(3) Uani 1 1 d . . .
H78 H 0.6677 0.4519 0.4532 0.058 Uiso 1 1 calc R . .
C81 C 0.5219(5) 0.5116(5) 0.4386(4) 0.050(3) Uani 1 1 d . . .
C1 C 0.2526(5) 0.3258(5) 0.2789(4) 0.050(3) Uani 1 1 d . . .
H1 H 0.2611 0.3242 0.2477 0.060 Uiso 1 1 calc R . .
C2 C 0.2345(5) 0.2700(6) 0.2973(4) 0.056(3) Uani 1 1 d . . .
H2 H 0.2316 0.2313 0.2794 0.067 Uiso 1 1 calc R . .
C71 C 0.4126(5) 0.4542(7) 0.1097(5) 0.069(4) Uani 1 1 d . . .
H71 H 0.4151 0.4277 0.1375 0.083 Uiso 1 1 calc R . .
C66 C 0.4174(5) 0.5516(6) -0.0512(4) 0.059(3) Uani 1 1 d . . .
H66 H 0.4161 0.5792 -0.0781 0.071 Uiso 1 1 calc R . .
C67 C 0.4331(6) 0.4886(7) -0.0555(5) 0.071(4) Uani 1 1 d . . .
H67 H 0.4416 0.4740 -0.0848 0.086 Uiso 1 1 calc R . .
C68 C 0.4360(6) 0.4476(6) -0.0170(5) 0.073(4) Uani 1 1 d . . .
H68 H 0.4479 0.4050 -0.0194 0.087 Uiso 1 1 calc R . .
C58 C 0.4932(4) 0.7250(5) 0.0023(4) 0.043(2) Uani 1 1 d . . .
C52 C 0.4785(5) 0.7701(6) -0.0807(4) 0.059(3) Uani 1 1 d . . .
C37 C 0.2704(5) 0.6170(7) -0.0545(4) 0.067(4) Uani 1 1 d . . .
H37 H 0.2887 0.5782 -0.0583 0.080 Uiso 1 1 calc R . .
C12 C 0.2211(5) 0.3946(6) 0.4413(4) 0.055(3) Uani 1 1 d . . .
H12 H 0.2118 0.3981 0.4722 0.066 Uiso 1 1 calc R . .
C65 C 0.3918(4) 0.5590(5) 0.0713(4) 0.045(3) Uani 1 1 d . . .
C64 C 0.3954(5) 0.5200(6) 0.1121(4) 0.056(3) Uani 1 1 d . . .
C72 C 0.4251(5) 0.4296(6) 0.0694(5) 0.067(4) Uani 1 1 d . . .
H72 H 0.4363 0.3865 0.0690 0.081 Uiso 1 1 calc R . .
C17 C 0.3940(5) 0.5121(5) 0.2928(3) 0.044(3) Uani 1 1 d . . .
C16 C 0.4531(4) 0.5155(5) 0.3027(4) 0.046(3) Uani 1 1 d . . .
C22 C 0.3616(5) 0.5708(5) 0.2838(4) 0.043(2) Uani 1 1 d . . .
C38 C 0.2131(5) 0.6256(9) -0.0778(4) 0.076(4) Uani 1 1 d . . .
H38 H 0.1932 0.5920 -0.0967 0.091 Uiso 1 1 calc R . .
C73 C 0.4649(4) 0.2921(5) 0.4261(4) 0.047(3) Uani 1 1 d . . .
H73 H 0.4750 0.2489 0.4234 0.056 Uiso 1 1 calc R . .
C33 C 0.1086(8) 0.4677(10) 0.1874(9) 0.124(4) Uani 1 1 d U . .
C35 C 0.1260(8) 0.4198(10) 0.1116(9) 0.135(4) Uani 1 1 d U . .
H35 H 0.1110 0.4057 0.0793 0.162 Uiso 1 1 calc R . .
C8 C 0.2493(5) 0.5090(6) 0.4435(5) 0.064(3) Uani 1 1 d . . .
H8 H 0.2416 0.5143 0.4748 0.076 Uiso 1 1 calc R . .
C60 C 0.5662(6) 0.7864(7) -0.0222(5) 0.072(4) Uani 1 1 d . . .
H60 H 0.6027 0.8043 -0.0140 0.086 Uiso 1 1 calc R . .
C59 C 0.5346(6) 0.7959(7) -0.0671(5) 0.078(4) Uani 1 1 d . . .
H59 H 0.5492 0.8198 -0.0901 0.093 Uiso 1 1 calc R . .
C40 C 0.2134(6) 0.7296(8) -0.0440(4) 0.071(4) Uani 1 1 d . . .
C63 C 0.3808(5) 0.5484(7) 0.1540(4) 0.067(4) Uani 1 1 d . . .
H63 H 0.3816 0.5236 0.1823 0.081 Uiso 1 1 calc R . .
C23 C 0.4807(5) 0.5772(6) 0.3067(4) 0.056(3) Uani 1 1 d . . .
H23 H 0.5204 0.5795 0.3139 0.068 Uiso 1 1 calc R . .
C18 C 0.2735(5) 0.6174(6) 0.2616(5) 0.068(4) Uani 1 1 d . . .
H18 H 0.2339 0.6138 0.2530 0.082 Uiso 1 1 calc R . .
C7 C 0.2678(6) 0.5598(6) 0.4206(6) 0.078(4) Uani 1 1 d . . .
H7 H 0.2718 0.6006 0.4354 0.093 Uiso 1 1 calc R . .
C6 C 0.2807(5) 0.5502(6) 0.3748(5) 0.063(3) Uani 1 1 d . . .
H6 H 0.2941 0.5853 0.3595 0.076 Uiso 1 1 calc R . .
C11 C 0.2145(5) 0.3372(6) 0.4171(4) 0.058(3) Uani 1 1 d . . .
H11 H 0.2018 0.3015 0.4321 0.070 Uiso 1 1 calc R . .
C25 C 0.2971(7) 0.4154(8) 0.1803(5) 0.080(4) Uani 1 1 d U . .
H25 H 0.3357 0.4141 0.1960 0.096 Uiso 1 1 calc R . .
C89 C 0.6598(4) 0.2821(5) 0.5389(4) 0.041(2) Uani 1 1 d . . .
C88 C 0.6750(5) 0.2518(5) 0.5851(4) 0.057(3) Uani 1 1 d . . .
C43 C 0.3626(7) 0.8567(8) 0.0700(6) 0.092(5) Uani 1 1 d . . .
H43 H 0.3849 0.8861 0.0917 0.110 Uiso 1 1 calc R . .
C44 C 0.3064(7) 0.8710(9) 0.0503(7) 0.108(6) Uani 1 1 d . . .
H44 H 0.2902 0.9094 0.0583 0.130 Uiso 1 1 calc R . .
C45 C 0.2744(6) 0.8260(8) 0.0179(6) 0.082(4) Uani 1 1 d . . .
C46 C 0.3019(5) 0.7682(7) 0.0082(4) 0.061(3) Uani 1 1 d . . .
C106 C 0.5800(4) 0.2632(5) 0.3475(3) 0.036(2) Uani 1 1 d . . .
C96 C 0.7707(6) 0.2410(7) 0.5772(5) 0.073(4) Uani 1 1 d . . .
H96 H 0.8080 0.2270 0.5900 0.088 Uiso 1 1 calc R . .
C27 C 0.2258(8) 0.3936(9) 0.1101(7) 0.116(4) Uani 1 1 d U . .
H27 H 0.2147 0.3785 0.0776 0.139 Uiso 1 1 calc R . .
C83 C 0.4234(6) 0.4844(6) 0.4318(5) 0.059(3) Uani 1 1 d . . .
H83 H 0.3862 0.4981 0.4305 0.071 Uiso 1 1 calc R . .
C86 C 0.5792(5) 0.2667(5) 0.5919(4) 0.046(3) Uani 1 1 d . . .
H86 H 0.5506 0.2628 0.6096 0.055 Uiso 1 1 calc R . .
C84 C 0.4641(6) 0.5292(6) 0.4342(4) 0.064(4) Uani 1 1 d . . .
H84 H 0.4542 0.5729 0.4330 0.077 Uiso 1 1 calc R . .
C48 C 0.2159(7) 0.8333(10) -0.0072(7) 0.114(6) Uani 1 1 d . . .
H48 H 0.1972 0.8716 -0.0029 0.137 Uiso 1 1 calc R . .
C39 C 0.1860(6) 0.6812(9) -0.0733(5) 0.082(5) Uani 1 1 d . . .
H39 H 0.1482 0.6867 -0.0903 0.098 Uiso 1 1 calc R . .
C74 C 0.4085(5) 0.3057(6) 0.4230(4) 0.057(3) Uani 1 1 d . . .
H74 H 0.3811 0.2731 0.4186 0.069 Uiso 1 1 calc R . .
C82 C 0.5356(5) 0.4453(5) 0.4399(4) 0.046(3) Uani 1 1 d . . .
C69 C 0.4214(5) 0.4690(6) 0.0264(4) 0.059(3) Uani 1 1 d . . .
C102 C 0.6052(4) 0.3689(5) 0.3396(4) 0.046(3) Uani 1 1 d . . .
H102 H 0.6166 0.4091 0.3539 0.055 Uiso 1 1 calc R . .
C41 C 0.2713(5) 0.7195(7) -0.0215(4) 0.057(3) Uani 1 1 d . . .
C98 C 0.5590(4) 0.1146(5) 0.4415(4) 0.046(3) Uani 1 1 d . . .
H98 H 0.5537 0.0827 0.4638 0.055 Uiso 1 1 calc R . .
C103 C 0.6002(5) 0.3608(6) 0.2890(4) 0.058(3) Uani 1 1 d . . .
H103 H 0.6085 0.3951 0.2699 0.070 Uiso 1 1 calc R . .
C104 C 0.5833(5) 0.3038(6) 0.2675(4) 0.062(3) Uani 1 1 d . . .
H104 H 0.5786 0.2990 0.2333 0.074 Uiso 1 1 calc R . .
C47 C 0.1878(7) 0.7889(9) -0.0357(6) 0.092(5) Uani 1 1 d . . .
H47 H 0.1497 0.7962 -0.0511 0.110 Uiso 1 1 calc R . .
C29 C 0.2055(7) 0.4422(8) 0.1823(7) 0.098(3) Uani 1 1 d U . .
C34 C 0.1679(7) 0.4659(8) 0.2085(8) 0.103(4) Uani 1 1 d U . .
C31 C 0.0941(8) 0.5136(9) 0.2629(10) 0.128(4) Uani 1 1 d U . .
H31 H 0.0692 0.5290 0.2816 0.153 Uiso 1 1 calc R . .
C30 C 0.1554(7) 0.5127(8) 0.2826(9) 0.116(5) Uani 1 1 d U . .
H30 H 0.1708 0.5291 0.3142 0.139 Uiso 1 1 calc R . .
C32 C 0.0755(9) 0.4919(10) 0.2178(11) 0.137(4) Uani 1 1 d U . .
H32 H 0.0361 0.4928 0.2050 0.164 Uiso 1 1 calc R . .
C28 C 0.1858(8) 0.4166(10) 0.1310(8) 0.116(4) Uani 1 1 d U . .
C87 C 0.6324(5) 0.2441(5) 0.6114(4) 0.056(3) Uani 1 1 d . . .
H87 H 0.6406 0.2235 0.6422 0.068 Uiso 1 1 calc R . .
C51 C 0.4421(6) 0.7772(6) -0.1278(4) 0.065(3) Uani 1 1 d . . .
H51 H 0.4547 0.7993 -0.1527 0.078 Uiso 1 1 calc R . .
C26 C 0.2806(7) 0.3905(8) 0.1321(6) 0.097(4) Uani 1 1 d U . .
H26 H 0.3071 0.3723 0.1162 0.117 Uiso 1 1 calc R . .
C95 C 0.7313(6) 0.2303(7) 0.6035(6) 0.079(4) Uani 1 1 d . . .
H95 H 0.7412 0.2088 0.6339 0.095 Uiso 1 1 calc R . .
C107 C 0.5483(5) 0.1411(6) 0.3076(4) 0.053(3) Uani 1 1 d . . .
H107 H 0.5372 0.1004 0.2942 0.064 Uiso 1 1 calc R . .
C19 C 0.2978(6) 0.6787(6) 0.2652(5) 0.069(4) Uani 1 1 d . . .
H19 H 0.2749 0.7155 0.2586 0.083 Uiso 1 1 calc R . .
C14 C 0.4531(5) 0.4006(6) 0.3063(4) 0.057(3) Uani 1 1 d . . .
H14 H 0.4726 0.3613 0.3094 0.068 Uiso 1 1 calc R . .
C77 C 0.4915(4) 0.3980(5) 0.4346(3) 0.041(2) Uani 1 1 d . . .
C21 C 0.3901(5) 0.6302(5) 0.2875(4) 0.050(3) Uani 1 1 d . . .
C36 C 0.0912(8) 0.4419(10) 0.1381(9) 0.135(4) Uani 1 1 d U . .
H36 H 0.0522 0.4408 0.1237 0.162 Uiso 1 1 calc R . .
C42 C 0.3870(6) 0.8008(6) 0.0588(5) 0.070(4) Uani 1 1 d . . .
H42 H 0.4255 0.7934 0.0729 0.084 Uiso 1 1 calc R . .
C5 C 0.2468(4) 0.3842(5) 0.3483(4) 0.041(2) Uani 1 1 d . . .
C55 C 0.5583(4) 0.6999(6) 0.0932(4) 0.053(3) Uani 1 1 d . . .
H55 H 0.5805 0.6896 0.1244 0.063 Uiso 1 1 calc R . .
C85 C 0.5676(4) 0.2959(5) 0.5452(4) 0.040(2) Uani 1 1 d . . .
H85 H 0.5307 0.3108 0.5321 0.048 Uiso 1 1 calc R . .
C105 C 0.5727(4) 0.2517(5) 0.2963(3) 0.042(2) Uani 1 1 d . . .
C100 C 0.5571(4) 0.1501(5) 0.3598(4) 0.041(2) Uani 1 1 d . . .
C101 C 0.5728(4) 0.2109(5) 0.3795(3) 0.037(2) Uani 1 1 d . . .
C76 C 0.4343(5) 0.4172(5) 0.4310(4) 0.047(3) Uani 1 1 d . . .
C90 C 0.7233(5) 0.3349(5) 0.4405(4) 0.050(3) Uani 1 1 d . . .
H90 H 0.7122 0.3574 0.4106 0.060 Uiso 1 1 calc R . .
C20 C 0.3551(6) 0.6844(6) 0.2783(4) 0.064(3) Uani 1 1 d . . .
H20 H 0.3715 0.7255 0.2812 0.077 Uiso 1 1 calc R . .
C24 C 0.4499(5) 0.6314(6) 0.3004(4) 0.056(3) Uani 1 1 d . . .
H24 H 0.4686 0.6713 0.3046 0.068 Uiso 1 1 calc R . .
C4 C 0.2264(4) 0.3299(5) 0.3694(4) 0.046(3) Uani 1 1 d . . .
C10 C 0.2546(4) 0.4440(5) 0.3746(4) 0.043(2) Uani 1 1 d . . .
C9 C 0.2418(5) 0.4490(6) 0.4204(4) 0.051(3) Uani 1 1 d . . .
C61 C 0.3643(5) 0.6450(6) 0.1099(4) 0.059(3) Uani 1 1 d . . .
H61 H 0.3530 0.6882 0.1096 0.070 Uiso 1 1 calc R . .
C97 C 0.5760(4) 0.1765(5) 0.4582(4) 0.039(2) Uani 1 1 d . . .
H97 H 0.5826 0.1849 0.4921 0.047 Uiso 1 1 calc R . .
C70 C 0.4057(4) 0.5343(5) 0.0277(4) 0.047(3) Uani 1 1 d . . .
C13 C 0.3941(4) 0.4019(5) 0.2985(3) 0.045(3) Uani 1 1 d . . .
H13 H 0.3745 0.3629 0.2981 0.053 Uiso 1 1 calc R . .
C93 C 0.7575(5) 0.2735(6) 0.5294(5) 0.062(3) Uani 1 1 d . . .
C15 C 0.4819(5) 0.4568(6) 0.3092(4) 0.056(3) Uani 1 1 d . . .
H15 H 0.5217 0.4563 0.3157 0.067 Uiso 1 1 calc R . .
C56 C 0.5804(5) 0.7359(7) 0.0611(4) 0.063(3) Uani 1 1 d . . .
H56 H 0.6178 0.7511 0.0704 0.075 Uiso 1 1 calc R . .
C53 C 0.4565(5) 0.7357(5) -0.0458(4) 0.045(3) Uani 1 1 d . . .
C49 C 0.3715(5) 0.7196(6) -0.1005(4) 0.056(3) Uani 1 1 d . . .
H49 H 0.3346 0.7027 -0.1075 0.068 Uiso 1 1 calc R . .
C3 C 0.2206(5) 0.2727(5) 0.3429(5) 0.060(3) Uani 1 1 d . . .
H3 H 0.2072 0.2358 0.3559 0.072 Uiso 1 1 calc R . .
C79 C 0.6200(6) 0.5315(5) 0.4466(4) 0.060(3) Uani 1 1 d . . .
H79 H 0.6503 0.5601 0.4481 0.072 Uiso 1 1 calc R . .
C62 C 0.3662(5) 0.6101(7) 0.1531(4) 0.063(3) Uani 1 1 d . . .
H62 H 0.3573 0.6296 0.1808 0.076 Uiso 1 1 calc R . .
C54 C 0.5024(4) 0.6787(5) 0.0790(3) 0.045(3) Uani 1 1 d . . .
H54 H 0.4872 0.6547 0.1016 0.054 Uiso 1 1 calc R . .
C50 C 0.3889(5) 0.7522(6) -0.1372(4) 0.057(3) Uani 1 1 d . . .
H50 H 0.3644 0.7572 -0.1684 0.069 Uiso 1 1 calc R . .
C94 C 0.7008(4) 0.2912(5) 0.5104(4) 0.041(2) Uani 1 1 d . . .
C80 C 0.5672(6) 0.5549(6) 0.4422(4) 0.062(3) Uani 1 1 d . . .
H80 H 0.5608 0.5994 0.4415 0.075 Uiso 1 1 calc R . .
C99 C 0.5501(4) 0.1013(5) 0.3925(4) 0.045(3) Uani 1 1 d . . .
H99 H 0.5395 0.0597 0.3807 0.055 Uiso 1 1 calc R . .
C57 C 0.5471(5) 0.7502(6) 0.0141(4) 0.052(3) Uani 1 1 d . . .
C108 C 0.5555(5) 0.1891(5) 0.2774(4) 0.052(3) Uani 1 1 d . . .
H108 H 0.5491 0.1815 0.2433 0.063 Uiso 1 1 calc R . .
C75 C 0.3946(5) 0.3687(7) 0.4265(4) 0.060(3) Uani 1 1 d . . .
H75 H 0.3568 0.3795 0.4258 0.072 Uiso 1 1 calc R . .
O5 O 0.0914(11) 0.6199(13) 0.3563(9) 0.260(11) Uiso 1 1 d . . .
O6 O 0.126(2) 0.547(2) 0.0124(18) 0.47(3) Uiso 1 1 d . . .
O7 O 0.1450(15) 0.8016(18) 0.2810(13) 0.376(18) Uiso 1 1 d . . .
C109 C 0.1610(15) 0.6681(17) 0.1635(13) 0.223(14) Uiso 1 1 d D . .
N19 N 0.0994(16) 0.646(2) 0.1555(15) 0.40(3) Uiso 1 1 d D . .
C110 C 0.0581(13) 0.6183(14) 0.1100(11) 0.179(11) Uiso 1 1 d D . .
C111 C 0.218(2) 0.565(2) 0.0654(18) 0.29(2) Uiso 1 1 d D . .
N20 N 0.1962(19) 0.607(3) 0.102(2) 0.49(4) Uiso 1 1 d D . .
C112 C 0.1313(18) 0.6030(18) 0.0911(13) 0.235(15) Uiso 1 1 d D . .

loop_
_atom_site_aniso_label
_atom_site_aniso_U_11
_atom_site_aniso_U_22
_atom_site_aniso_U_33
_atom_site_aniso_U_23
_atom_site_aniso_U_13
_atom_site_aniso_U_12
In5 0.0499(4) 0.0383(4) 0.0464(4) -0.0090(3) 0.0168(3) -0.0012(3)
In2 0.0398(4) 0.0366(4) 0.0396(4) -0.0009(3) 0.0070(3) -0.0075(3)
In9 0.0424(4) 0.0306(4) 0.0297(3) 0.0006(3) 0.0070(3) -0.0036(3)
In3 0.0356(4) 0.0372(4) 0.0328(4) 0.0017(3) 0.0077(3) -0.0026(3)
In4 0.0421(4) 0.0388(4) 0.0344(4) 0.0046(3) 0.0032(3) -0.0054(3)
In6 0.0415(4) 0.0355(4) 0.0344(4) -0.0015(3) 0.0121(3) -0.0076(3)
In7 0.0544(5) 0.0338(4) 0.0371(4) 0.0060(3) 0.0083(3) -0.0095(3)
In10 0.0416(4) 0.0382(4) 0.0305(3) 0.0013(3) 0.0078(3) 0.0039(3)
In1 0.0367(4) 0.0500(5) 0.0388(4) -0.0003(3) 0.0042(3) -0.0067(3)
In8 0.0413(4) 0.0321(4) 0.0321(4) -0.0002(3) 0.0087(3) 0.0019(3)
Ni3 0.0416(7) 0.0294(7) 0.0374(7) -0.0011(5) 0.0144(5) 0.0031(5)
Ni1 0.0421(8) 0.0372(8) 0.0625(9) 0.0110(7) 0.0200(7) 0.0016(6)
Ni2 0.0438(8) 0.0573(9) 0.0335(7) 0.0053(6) 0.0051(6) -0.0035(7)
S8 0.0532(16) 0.0403(15) 0.0398(14) 0.0106(12) 0.0047(12) -0.0019(13)
S2 0.0436(16) 0.0551(18) 0.0639(18) -0.0177(15) 0.0073(14) -0.0127(14)
S12 0.0505(16) 0.0398(15) 0.0444(14) -0.0044(12) 0.0137(12) 0.0083(12)
S18 0.0609(17) 0.0499(16) 0.0308(13) 0.0006(12) 0.0052(12) 0.0214(14)
S3 0.0431(15) 0.0604(18) 0.0383(14) 0.0094(13) -0.0029(12) -0.0061(13)
S5 0.0517(16) 0.0381(15) 0.0530(16) -0.0100(12) 0.0121(13) -0.0081(12)
S13 0.0582(17) 0.0432(16) 0.0605(17) -0.0141(13) 0.0322(14) -0.0129(13)
S10 0.0433(15) 0.0539(17) 0.0341(13) 0.0015(12) 0.0114(11) -0.0034(12)
S17 0.116(3) 0.0488(19) 0.064(2) 0.0184(16) 0.020(2) -0.030(2)
S20 0.0673(19) 0.0532(17) 0.0294(13) -0.0017(12) 0.0094(12) 0.0103(14)
S11 0.099(3) 0.061(2) 0.077(2) -0.0201(18) 0.031(2) 0.021(2)
S1 0.0390(16) 0.087(2) 0.0575(18) 0.0006(17) 0.0016(13) -0.0081(16)
S14 0.0522(16) 0.0418(15) 0.0382(13) 0.0049(11) 0.0137(12) -0.0115(12)
S6 0.0406(14) 0.0318(13) 0.0360(13) 0.0006(10) 0.0071(10) -0.0016(11)
S16 0.0629(17) 0.0324(14) 0.0395(14) 0.0016(11) 0.0086(12) -0.0129(12)
S15 0.0429(14) 0.0309(13) 0.0307(12) -0.0007(10) 0.0088(10) -0.0038(11)
S7 0.0423(14) 0.0388(14) 0.0331(12) 0.0021(11) 0.0066(11) -0.0059(11)
S19 0.0437(14) 0.0392(14) 0.0295(12) -0.0011(10) 0.0052(10) -0.0052(11)
S9 0.0402(13) 0.0331(13) 0.0325(12) 0.0044(10) 0.0043(10) -0.0038(11)
S4 0.0372(14) 0.0507(16) 0.0394(14) 0.0026(12) 0.0077(11) -0.0057(12)
O1 0.199(15) 0.136(12) 0.125(11) 0.055(9) -0.059(10) -0.082(11)
O2 0.108(9) 0.069(7) 0.167(11) -0.002(7) 0.066(8) 0.007(6)
O3 0.162(13) 0.139(13) 0.205(16) -0.005(11) 0.098(12) 0.025(10)
O4 0.070(6) 0.058(5) 0.078(6) 0.005(4) 0.002(5) 0.004(4)
N2 0.060(6) 0.032(5) 0.076(7) 0.003(5) 0.033(5) 0.003(4)
N1 0.045(5) 0.032(5) 0.057(5) 0.010(4) 0.016(4) 0.000(4)
N13 0.041(5) 0.035(5) 0.043(5) 0.000(4) 0.011(4) 0.006(4)
N14 0.063(6) 0.032(5) 0.038(5) -0.006(4) 0.017(4) -0.001(4)
N15 0.047(5) 0.035(5) 0.039(4) -0.006(4) 0.014(4) -0.005(4)
N16 0.039(5) 0.039(5) 0.044(5) -0.005(4) 0.020(4) -0.006(4)
N18 0.053(5) 0.038(5) 0.041(5) 0.002(4) 0.016(4) 0.010(4)
N17 0.038(5) 0.034(5) 0.042(5) 0.003(4) 0.016(4) 0.003(4)
N4 0.048(6) 0.042(5) 0.060(6) 0.014(4) 0.018(4) 0.002(4)
N3 0.041(5) 0.038(5) 0.035(4) -0.002(4) 0.010(4) -0.001(4)
N9 0.052(5) 0.053(6) 0.036(5) -0.001(4) 0.006(4) -0.007(5)
N10 0.041(5) 0.051(5) 0.032(4) -0.001(4) 0.004(4) 0.003(4)
N11 0.042(5) 0.054(6) 0.032(4) -0.003(4) 0.009(4) -0.004(4)
N12 0.055(6) 0.051(6) 0.036(5) -0.002(4) 0.006(4) -0.011(4)
N8 0.064(6) 0.056(6) 0.045(5) 0.007(5) 0.004(5) 0.005(5)
N7 0.044(5) 0.086(8) 0.034(5) 0.002(5) 0.011(4) -0.005(5)
N5 0.053(6) 0.057(6) 0.064(6) 0.023(5) 0.001(5) -0.009(5)
N6 0.049(7) 0.055(7) 0.161(13) 0.049(8) 0.041(8) 0.015(6)
C91 0.056(8) 0.061(8) 0.079(9) 0.003(7) 0.030(7) 0.000(6)
C92 0.035(6) 0.076(9) 0.099(11) 0.000(8) 0.020(7) -0.005(6)
C78 0.055(7) 0.037(6) 0.055(7) -0.012(5) 0.017(5) -0.002(5)
C81 0.078(8) 0.031(6) 0.043(6) -0.005(5) 0.017(6) 0.008(6)
C1 0.064(7) 0.031(6) 0.060(7) 0.005(5) 0.028(6) -0.002(5)
C2 0.070(8) 0.043(7) 0.058(7) -0.003(6) 0.022(6) 0.001(6)
C71 0.070(9) 0.075(10) 0.061(8) 0.031(7) 0.013(7) -0.021(7)
C66 0.067(8) 0.069(9) 0.039(6) -0.002(6) 0.009(6) -0.008(7)
C67 0.095(11) 0.062(9) 0.058(8) -0.021(7) 0.019(7) -0.017(8)
C68 0.084(10) 0.042(7) 0.089(10) -0.018(7) 0.011(8) -0.013(7)
C58 0.047(6) 0.043(6) 0.040(6) 0.002(5) 0.011(5) 0.005(5)
C52 0.073(8) 0.068(8) 0.041(6) 0.009(6) 0.021(6) -0.005(7)
C37 0.058(8) 0.095(11) 0.047(7) -0.011(7) 0.014(6) -0.012(7)
C12 0.053(7) 0.069(8) 0.050(7) 0.000(6) 0.027(5) -0.002(6)
C65 0.042(6) 0.052(7) 0.040(6) 0.008(5) 0.006(5) -0.009(5)
C64 0.050(7) 0.066(8) 0.052(7) 0.013(6) 0.013(5) -0.018(6)
C72 0.056(8) 0.051(8) 0.091(10) 0.019(7) 0.007(7) -0.009(6)
C17 0.055(7) 0.049(7) 0.030(5) 0.002(5) 0.016(5) -0.007(5)
C16 0.046(6) 0.057(7) 0.038(6) 0.002(5) 0.016(5) 0.004(5)
C22 0.055(7) 0.043(6) 0.035(5) 0.010(5) 0.016(5) 0.002(5)
C38 0.047(8) 0.131(14) 0.045(7) -0.015(8) 0.003(6) -0.012(8)
C73 0.046(6) 0.043(6) 0.049(6) -0.008(5) 0.006(5) 0.002(5)
C33 0.068(6) 0.099(7) 0.186(9) 0.039(7) -0.010(6) -0.002(6)
C35 0.090(7) 0.122(9) 0.159(9) 0.029(7) -0.041(6) -0.017(7)
C8 0.070(8) 0.055(8) 0.075(9) -0.012(7) 0.036(7) -0.002(7)
C60 0.065(8) 0.084(10) 0.066(9) -0.002(7) 0.017(7) -0.031(7)
C59 0.079(9) 0.107(12) 0.050(7) 0.009(7) 0.019(7) -0.036(9)
C40 0.062(8) 0.112(12) 0.034(6) 0.003(7) -0.001(6) -0.012(8)
C63 0.067(8) 0.094(11) 0.041(7) 0.037(7) 0.015(6) -0.009(8)
C23 0.041(6) 0.070(9) 0.061(7) 0.008(6) 0.019(5) -0.017(6)
C18 0.056(8) 0.058(8) 0.096(10) 0.027(7) 0.029(7) 0.012(7)
C7 0.097(11) 0.049(8) 0.103(11) -0.015(8) 0.057(9) 0.003(7)
C6 0.081(9) 0.034(6) 0.090(9) -0.007(6) 0.050(8) -0.005(6)
C11 0.053(7) 0.057(8) 0.068(8) 0.026(6) 0.021(6) -0.006(6)
C25 0.082(8) 0.102(9) 0.053(6) 0.013(6) 0.008(6) -0.029(7)
C89 0.042(6) 0.039(6) 0.040(6) -0.002(5) 0.007(5) -0.004(5)
C88 0.073(8) 0.041(7) 0.057(7) 0.007(5) 0.016(6) -0.002(6)
C43 0.105(13) 0.081(11) 0.077(10) -0.015(8) -0.002(9) 0.000(10)
C44 0.090(12) 0.088(12) 0.131(15) -0.024(11) -0.009(11) 0.026(10)
C45 0.074(10) 0.083(11) 0.083(10) 0.002(8) 0.007(8) 0.021(8)
C46 0.058(8) 0.073(9) 0.046(7) 0.008(6) 0.003(6) -0.001(7)
C106 0.043(6) 0.033(5) 0.040(5) 0.007(4) 0.021(4) 0.008(4)
C96 0.057(8) 0.088(10) 0.064(8) 0.012(8) -0.008(7) 0.016(7)
C27 0.102(7) 0.119(8) 0.101(7) 0.022(7) -0.031(6) -0.022(7)
C83 0.068(8) 0.041(7) 0.071(8) 0.001(6) 0.022(7) 0.020(6)
C86 0.061(7) 0.035(6) 0.046(6) -0.002(5) 0.023(5) -0.006(5)
C84 0.095(10) 0.048(7) 0.054(7) 0.009(6) 0.024(7) 0.036(8)
C48 0.077(11) 0.118(16) 0.133(16) 0.007(13) -0.006(11) 0.047(11)
C39 0.044(7) 0.152(16) 0.045(7) 0.004(9) -0.001(6) 0.003(9)
C74 0.049(7) 0.054(8) 0.065(8) -0.008(6) 0.004(6) -0.007(6)
C82 0.063(7) 0.038(6) 0.037(6) -0.003(5) 0.010(5) 0.013(5)
C69 0.065(8) 0.057(8) 0.052(7) -0.008(6) 0.009(6) -0.020(6)
C102 0.052(6) 0.039(6) 0.047(6) 0.007(5) 0.014(5) 0.007(5)
C41 0.049(7) 0.079(9) 0.041(6) 0.010(6) 0.007(5) 0.009(7)
C98 0.054(7) 0.043(6) 0.041(6) -0.001(5) 0.011(5) -0.006(5)
C103 0.084(9) 0.049(7) 0.047(7) 0.006(6) 0.025(6) -0.012(6)
C104 0.076(9) 0.074(9) 0.042(6) 0.004(6) 0.026(6) 0.001(7)
C47 0.065(10) 0.116(15) 0.084(11) 0.000(10) -0.005(8) 0.017(10)
C29 0.065(6) 0.082(7) 0.126(8) 0.042(6) -0.020(6) -0.014(6)
C34 0.056(6) 0.081(7) 0.155(9) 0.042(7) -0.014(6) -0.013(6)
C31 0.069(7) 0.094(8) 0.224(11) 0.045(8) 0.042(8) 0.015(7)
C30 0.062(7) 0.078(9) 0.215(13) 0.053(9) 0.046(8) 0.016(7)
C32 0.077(7) 0.103(8) 0.223(11) 0.047(8) 0.020(7) 0.007(7)
C28 0.083(6) 0.109(7) 0.128(7) 0.033(6) -0.036(6) -0.019(6)
C87 0.079(9) 0.043(7) 0.051(7) 0.003(5) 0.022(6) -0.009(6)
C51 0.084(10) 0.078(9) 0.038(6) 0.015(6) 0.023(6) 0.000(8)
C26 0.096(7) 0.114(8) 0.069(6) 0.007(6) -0.008(6) -0.026(7)
C95 0.068(9) 0.075(10) 0.084(10) 0.024(8) -0.002(8) 0.007(8)
C107 0.066(8) 0.048(7) 0.043(6) -0.008(5) 0.005(5) -0.010(6)
C19 0.087(10) 0.036(7) 0.099(10) 0.021(7) 0.055(8) 0.015(7)
C14 0.051(7) 0.064(8) 0.056(7) 0.000(6) 0.014(6) 0.016(6)
C77 0.048(6) 0.045(6) 0.034(5) 0.000(5) 0.015(5) 0.007(5)
C21 0.072(8) 0.045(7) 0.041(6) 0.005(5) 0.027(5) -0.011(6)
C36 0.076(7) 0.115(9) 0.183(9) 0.035(8) -0.038(6) -0.008(7)
C42 0.088(10) 0.051(8) 0.065(8) 0.000(7) 0.006(7) 0.004(7)
C5 0.034(5) 0.042(6) 0.049(6) 0.008(5) 0.015(5) 0.005(5)
C55 0.040(6) 0.068(8) 0.045(6) 0.006(6) 0.001(5) 0.007(6)
C85 0.051(6) 0.029(5) 0.043(6) -0.005(4) 0.018(5) -0.006(5)
C105 0.049(6) 0.048(6) 0.034(5) -0.003(5) 0.016(5) 0.004(5)
C100 0.037(5) 0.045(6) 0.042(6) -0.006(5) 0.013(4) 0.002(5)
C101 0.038(5) 0.040(6) 0.033(5) -0.007(4) 0.010(4) 0.005(4)
C76 0.053(7) 0.049(7) 0.039(6) -0.003(5) 0.012(5) 0.018(6)
C90 0.066(8) 0.036(6) 0.055(7) 0.002(5) 0.025(6) 0.003(5)
C20 0.092(10) 0.047(7) 0.063(8) 0.007(6) 0.037(7) 0.006(7)
C24 0.065(8) 0.058(8) 0.052(7) -0.008(6) 0.026(6) -0.027(7)
C4 0.047(6) 0.042(6) 0.049(6) 0.012(5) 0.015(5) 0.001(5)
C10 0.038(6) 0.040(6) 0.055(6) 0.000(5) 0.022(5) 0.003(5)
C9 0.049(7) 0.051(7) 0.056(7) 0.001(6) 0.021(5) -0.005(5)
C61 0.056(7) 0.071(8) 0.050(7) 0.008(6) 0.014(6) 0.002(6)
C97 0.043(6) 0.034(6) 0.040(5) -0.007(4) 0.009(5) 0.001(5)
C70 0.047(6) 0.048(7) 0.048(6) 0.003(5) 0.014(5) -0.018(5)
C13 0.046(6) 0.050(7) 0.036(5) 0.004(5) 0.005(5) 0.008(5)
C93 0.051(7) 0.060(8) 0.073(8) 0.001(7) 0.009(6) 0.002(6)
C15 0.041(6) 0.078(9) 0.045(6) -0.005(6) 0.005(5) -0.004(6)
C56 0.034(6) 0.097(10) 0.056(7) -0.010(7) 0.007(5) 0.000(6)
C53 0.054(7) 0.042(6) 0.040(6) 0.000(5) 0.009(5) -0.004(5)
C49 0.063(7) 0.064(8) 0.038(6) -0.003(6) 0.002(5) 0.001(6)
C3 0.063(8) 0.032(6) 0.087(9) 0.002(6) 0.024(7) -0.017(6)
C79 0.086(10) 0.035(7) 0.063(8) -0.006(6) 0.025(7) -0.007(6)
C62 0.062(8) 0.089(11) 0.042(7) 0.009(7) 0.022(6) -0.012(7)
C54 0.046(6) 0.064(7) 0.024(5) 0.007(5) 0.007(4) 0.005(5)
C50 0.069(8) 0.061(8) 0.040(6) 0.008(6) 0.009(6) 0.005(7)
C94 0.045(6) 0.039(6) 0.041(6) -0.004(5) 0.012(5) -0.002(5)
C80 0.108(11) 0.031(6) 0.052(7) -0.001(5) 0.026(7) 0.010(7)
C99 0.053(7) 0.031(6) 0.051(6) -0.004(5) 0.008(5) -0.001(5)
C57 0.043(6) 0.061(8) 0.052(7) 0.002(6) 0.013(5) -0.008(6)
C108 0.070(8) 0.049(7) 0.037(6) -0.009(5) 0.010(5) -0.007(6)
C75 0.040(6) 0.081(10) 0.054(7) -0.014(6) 0.002(5) 0.002(6)

loop_
_atom_type_symbol
_atom_type_description
_atom_type_scat_dispersion_real
_atom_type_scat_dispersion_imag
_atom_type_scat_source
C C 0.0033 0.0016 'International Tables Vol C Tables 4.2.6.8 and 6.1.1.4'
H H 0.0000 0.0000 'International Tables Vol C Tables 4.2.6.8 and 6.1.1.4'
N N 0.0061 0.0033 'International Tables Vol C Tables 4.2.6.8 and 6.1.1.4'
O O 0.0106 0.0060 'International Tables Vol C Tables 4.2.6.8 and 6.1.1.4'
In In -0.7276 1.3100 'International Tables Vol C Tables 4.2.6.8 and 6.1.1.4'
S S 0.1246 0.1234 'International Tables Vol C Tables 4.2.6.8 and 6.1.1.4'
Ni Ni 0.3393 1.1124 'International Tables Vol C Tables 4.2.6.8 and 6.1.1.4'

loop_
_geom_angle_atom_site_label_1
_geom_angle_atom_site_label_2
_geom_angle_atom_site_label_3
_geom_angle
_geom_angle_site_symmetry_1
_geom_angle_site_symmetry_3
_geom_angle_publ_flag
S5 In5 S13 110.83(10) . . ?
S5 In5 S12 114.24(10) . . ?
S13 In5 S12 115.60(10) . . ?
S5 In5 S11 104.24(12) . . ?
S13 In5 S11 105.45(12) . . ?
S12 In5 S11 105.24(11) . . ?
S5 In2 S2 108.01(10) . . ?
S5 In2 S6 109.81(9) . . ?
S2 In2 S6 110.37(10) . . ?
S5 In2 S7 111.75(9) . . ?
S2 In2 S7 108.19(10) . . ?
S6 In2 S7 108.71(8) . . ?
S19 In9 S16 107.62(9) . . ?
S19 In9 S15 108.11(8) . . ?
S16 In9 S15 111.41(9) . . ?
S19 In9 S9 108.62(8) . . ?
S16 In9 S9 112.76(9) . . ?
S15 In9 S9 108.19(8) . . ?
S10 In3 S4 110.87(9) . . ?
S10 In3 S6 110.27(9) . . ?
S4 In3 S6 109.21(9) . . ?
S10 In3 S9 107.25(9) . . ?
S4 In3 S9 109.07(9) . . ?
S6 In3 S9 110.14(8) . . ?
S3 In4 S8 110.97(10) . . ?
S3 In4 S9 111.96(9) . . ?
S8 In4 S9 107.13(9) . . ?
S3 In4 S7 105.34(10) . . ?
S8 In4 S7 112.86(9) . . ?
S9 In4 S7 108.64(8) . . ?
S14 In6 S13 109.08(10) . . ?
S14 In6 S7 110.82(9) . . ?
S13 In6 S7 108.18(9) . . ?
S14 In6 S15 107.82(9) . . ?
S13 In6 S15 111.59(10) . . ?
S7 In6 S15 109.37(8) . . ?
S16 In7 S14 116.91(10) . . ?
S16 In7 S8 109.90(10) . . ?
S14 In7 S8 115.78(9) . . ?
S16 In7 S17 105.18(10) . . ?
S14 In7 S17 99.99(12) . . ?
S8 In7 S17 107.60(12) . . ?
S19 In10 S10 116.70(9) . . ?
S19 In10 S18 111.62(10) . . ?
S10 In10 S18 112.25(10) . . ?
S19 In10 S20 101.07(9) . . ?
S10 In10 S20 101.70(10) . . ?
S18 In10 S20 112.52(9) . . ?
S2 In1 S3 115.46(11) . . ?
S2 In1 S4 111.22(10) . . ?
S3 In1 S4 114.62(10) . . ?
S2 In1 S1 104.17(11) . . ?
S3 In1 S1 103.32(11) . . ?
S4 In1 S1 106.74(10) . . ?
S18 In8 S12 110.87(9) . . ?
S18 In8 S15 110.81(9) . . ?
S12 In8 S15 109.37(9) . . ?
S18 In8 S6 109.69(9) . . ?
S12 In8 S6 106.88(9) . . ?
S15 In8 S6 109.14(8) . . ?
N18 Ni3 N14 93.3(3) . . ?
N18 Ni3 N16 93.5(3) . . ?
N14 Ni3 N16 95.4(3) . . ?
N18 Ni3 N15 165.7(3) . . ?
N14 Ni3 N15 99.4(3) . . ?
N16 Ni3 N15 79.1(3) . . ?
N18 Ni3 N17 79.3(3) . . ?
N14 Ni3 N17 166.8(3) . . ?
N16 Ni3 N17 96.0(3) . . ?
N15 Ni3 N17 89.3(3) . . ?
N18 Ni3 N13 94.9(3) . . ?
N14 Ni3 N13 79.5(3) . . ?
N16 Ni3 N13 170.4(3) . . ?
N15 Ni3 N13 93.6(3) . . ?
N17 Ni3 N13 90.2(3) . . ?
N4 Ni1 N1 167.8(4) . . ?
N4 Ni1 N5 99.5(4) . . ?
N1 Ni1 N5 91.9(4) . . ?
N4 Ni1 N2 89.2(4) . . ?
N1 Ni1 N2 80.3(3) . . ?
N5 Ni1 N2 167.0(4) . . ?
N4 Ni1 N3 80.3(3) . . ?
N1 Ni1 N3 94.8(3) . . ?
N5 Ni1 N3 94.7(4) . . ?
N2 Ni1 N3 96.3(3) . . ?
N4 Ni1 N6 97.6(4) . . ?
N1 Ni1 N6 88.6(4) . . ?
N5 Ni1 N6 78.7(5) . . ?
N2 Ni1 N6 90.7(5) . . ?
N3 Ni1 N6 172.7(5) . . ?
N7 Ni2 N11 95.2(3) . . ?
N7 Ni2 N12 96.5(4) . . ?
N11 Ni2 N12 80.4(3) . . ?
N7 Ni2 N8 80.2(4) . . ?
N11 Ni2 N8 93.3(4) . . ?
N12 Ni2 N8 172.6(4) . . ?
N7 Ni2 N10 168.9(4) . . ?
N11 Ni2 N10 93.0(3) . . ?
N12 Ni2 N10 92.2(3) . . ?
N8 Ni2 N10 92.0(4) . . ?
N7 Ni2 N9 91.8(3) . . ?
N11 Ni2 N9 172.1(3) . . ?
N12 Ni2 N9 95.3(3) . . ?
N8 Ni2 N9 91.5(4) . . ?
N10 Ni2 N9 80.5(3) . . ?
In4 S8 In7 104.88(10) . . ?
In2 S2 In1 104.09(10) . . ?
In8 S12 In5 105.89(10) . . ?
In8 S18 In10 104.80(10) . . ?
In4 S3 In1 104.83(10) . . ?
In2 S5 In5 103.64(10) . . ?
In6 S13 In5 105.46(10) . . ?
In3 S10 In10 105.08(10) . . ?
In6 S14 In7 104.69(10) . . ?
In2 S6 In3 109.25(9) . . ?
In2 S6 In8 110.45(10) . . ?
In3 S6 In8 108.64(9) . . ?
In9 S16 In7 101.29(9) . . ?
In8 S15 In6 110.30(9) . . ?
In8 S15 In9 110.12(9) . . ?
In6 S15 In9 109.30(9) . . ?
In6 S7 In4 109.20(9) . . ?
In6 S7 In2 107.77(9) . . ?
In4 S7 In2 112.49(10) . . ?
In9 S19 In10 106.11(9) . . ?
In4 S9 In3 109.71(9) . . ?
In4 S9 In9 107.30(9) . . ?
In3 S9 In9 111.47(9) . . ?
In3 S4 In1 105.71(10) . . ?
C6 N2 C10 116.7(10) . . ?
C6 N2 Ni1 129.9(8) . . ?
C10 N2 Ni1 112.2(7) . . ?
C1 N1 C5 118.7(9) . . ?
C1 N1 Ni1 129.5(7) . . ?
C5 N1 Ni1 111.5(7) . . ?
C73 N13 C77 117.9(9) . . ?
C73 N13 Ni3 130.1(7) . . ?
C77 N13 Ni3 112.0(7) . . ?
C78 N14 C82 117.3(9) . . ?
C78 N14 Ni3 129.2(8) . . ?
C82 N14 Ni3 113.5(7) . . ?
C85 N15 C89 117.7(9) . . ?
C85 N15 Ni3 129.0(7) . . ?
C89 N15 Ni3 111.6(6) . . ?
C90 N16 C94 117.9(9) . . ?
C90 N16 Ni3 130.6(7) . . ?
C94 N16 Ni3 111.2(6) . . ?
C102 N18 C106 117.9(9) . . ?
C102 N18 Ni3 129.1(7) . . ?
C106 N18 Ni3 113.0(6) . . ?
C97 N17 C101 117.4(8) . . ?
C97 N17 Ni3 129.2(7) . . ?
C101 N17 Ni3 112.5(6) . . ?
C18 N4 C22 118.0(10) . . ?
C18 N4 Ni1 128.1(8) . . ?
C22 N4 Ni1 112.7(7) . . ?
C13 N3 C17 118.1(9) . . ?
C13 N3 Ni1 130.4(7) . . ?
C17 N3 Ni1 111.6(7) . . ?
C49 N9 C53 118.1(10) . . ?
C49 N9 Ni2 130.5(8) . . ?
C53 N9 Ni2 111.2(6) . . ?
C54 N10 C58 117.4(9) . . ?
C54 N10 Ni2 129.4(7) . . ?
C58 N10 Ni2 113.1(6) . . ?
C61 N11 C65 116.3(10) . . ?
C61 N11 Ni2 130.4(8) . . ?
C65 N11 Ni2 113.1(7) . . ?
C66 N12 C70 116.8(10) . . ?
C66 N12 Ni2 130.9(8) . . ?
C70 N12 Ni2 112.2(7) . . ?
C42 N8 C46 118.7(11) . . ?
C42 N8 Ni2 130.0(9) . . ?
C46 N8 Ni2 111.3(8) . . ?
C37 N7 C41 118.2(10) . . ?
C37 N7 Ni2 128.5(9) . . ?
C41 N7 Ni2 113.1(8) . . ?
C29 N5 C25 117.6(14) . . ?
C29 N5 Ni1 113.7(12) . . ?
C25 N5 Ni1 128.4(8) . . ?
C30 N6 C34 121.5(16) . . ?
C30 N6 Ni1 127.1(14) . . ?
C34 N6 Ni1 111.2(11) . . ?
C92 C91 C90 119.0(11) . . ?
C92 C91 H91 120.5 . . ?
C90 C91 H91 120.5 . . ?
C91 C92 C93 120.8(12) . . ?
C91 C92 H92 119.6 . . ?
C93 C92 H92 119.6 . . ?
N14 C78 C79 123.0(11) . . ?
N14 C78 H78 118.5 . . ?
C79 C78 H78 118.5 . . ?
C80 C81 C82 116.6(11) . . ?
C80 C81 C84 125.3(11) . . ?
C82 C81 C84 118.1(11) . . ?
N1 C1 C2 124.0(10) . . ?
N1 C1 H1 118.0 . . ?
C2 C1 H1 118.0 . . ?
C1 C2 C3 117.9(11) . . ?
C1 C2 H2 121.0 . . ?
C3 C2 H2 121.0 . . ?
C72 C71 C64 121.9(12) . . ?
C72 C71 H71 119.0 . . ?
C64 C71 H71 119.0 . . ?
N12 C66 C67 123.6(12) . . ?
N12 C66 H66 118.2 . . ?
C67 C66 H66 118.2 . . ?
C68 C67 C66 119.7(13) . . ?
C68 C67 H67 120.1 . . ?
C66 C67 H67 120.1 . . ?
C67 C68 C69 120.0(13) . . ?
C67 C68 H68 120.0 . . ?
C69 C68 H68 120.0 . . ?
N10 C58 C57 123.8(9) . . ?
N10 C58 C53 115.5(9) . . ?
C57 C58 C53 120.7(10) . . ?
C53 C52 C51 116.1(11) . . ?
C53 C52 C59 119.6(11) . . ?
C51 C52 C59 124.3(11) . . ?
N7 C37 C38 120.1(14) . . ?
N7 C37 H37 120.0 . . ?
C38 C37 H37 120.0 . . ?
C11 C12 C9 120.6(10) . . ?
C11 C12 H12 119.7 . . ?
C9 C12 H12 119.7 . . ?
N11 C65 C64 123.3(11) . . ?
N11 C65 C70 116.2(9) . . ?
C64 C65 C70 120.4(11) . . ?
C65 C64 C63 116.8(12) . . ?
C65 C64 C71 119.0(12) . . ?
C63 C64 C71 124.2(11) . . ?
C71 C72 C69 120.2(13) . . ?
C71 C72 H72 119.9 . . ?
C69 C72 H72 119.9 . . ?
N3 C17 C16 123.3(10) . . ?
N3 C17 C22 117.7(9) . . ?
C16 C17 C22 119.0(10) . . ?
C17 C16 C15 116.1(10) . . ?
C17 C16 C23 119.9(10) . . ?
C15 C16 C23 124.0(10) . . ?
N4 C22 C21 123.7(10) . . ?
N4 C22 C17 116.7(9) . . ?
C21 C22 C17 119.5(10) . . ?
C39 C38 C37 121.0(14) . . ?
C39 C38 H38 119.5 . . ?
C37 C38 H38 119.5 . . ?
N13 C73 C74 124.9(10) . . ?
N13 C73 H73 117.6 . . ?
C74 C73 H73 117.6 . . ?
C32 C33 C34 115(2) . . ?
C32 C33 C36 129(2) . . ?
C34 C33 C36 116(2) . . ?
C36 C35 C28 122(2) . . ?
C36 C35 H35 119.1 . . ?
C28 C35 H35 119.1 . . ?
C7 C8 C9 119.9(12) . . ?
C7 C8 H8 120.0 . . ?
C9 C8 H8 120.0 . . ?
C59 C60 C57 122.7(12) . . ?
C59 C60 H60 118.7 . . ?
C57 C60 H60 118.7 . . ?
C60 C59 C52 120.3(12) . . ?
C60 C59 H59 119.9 . . ?
C52 C59 H59 119.9 . . ?
C39 C40 C41 116.9(15) . . ?
C39 C40 C47 124.4(14) . . ?
C41 C40 C47 118.7(13) . . ?
C62 C63 C64 120.0(11) . . ?
C62 C63 H63 120.0 . . ?
C64 C63 H63 120.0 . . ?
C24 C23 C16 120.3(10) . . ?
C24 C23 H23 119.8 . . ?
C16 C23 H23 119.8 . . ?
N4 C18 C19 122.5(12) . . ?
N4 C18 H18 118.8 . . ?
C19 C18 H18 118.8 . . ?
C8 C7 C6 118.9(12) . . ?
C8 C7 H7 120.6 . . ?
C6 C7 H7 120.6 . . ?
N2 C6 C7 123.4(11) . . ?
N2 C6 H6 118.3 . . ?
C7 C6 H6 118.3 . . ?
C12 C11 C4 121.8(10) . . ?
C12 C11 H11 119.1 . . ?
C4 C11 H11 119.1 . . ?
N5 C25 C26 123.8(15) . . ?
N5 C25 H25 118.1 . . ?
C26 C25 H25 118.1 . . ?
N15 C89 C88 123.1(10) . . ?
N15 C89 C94 116.8(9) . . ?
C88 C89 C94 120.1(10) . . ?
C89 C88 C87 117.3(11) . . ?
C89 C88 C95 120.3(12) . . ?
C87 C88 C95 122.4(12) . . ?
C42 C43 C44 122.0(15) . . ?
C42 C43 H43 119.0 . . ?
C44 C43 H43 119.0 . . ?
C43 C44 C45 117.4(15) . . ?
C43 C44 H44 121.3 . . ?
C45 C44 H44 121.3 . . ?
C44 C45 C46 118.0(13) . . ?
C44 C45 C48 125.5(15) . . ?
C46 C45 C48 116.5(15) . . ?
N8 C46 C41 117.8(12) . . ?
N8 C46 C45 121.5(12) . . ?
C41 C46 C45 120.7(12) . . ?
N18 C106 C105 123.2(9) . . ?
N18 C106 C101 117.5(8) . . ?
C105 C106 C101 119.4(9) . . ?
C95 C96 C93 122.4(12) . . ?
C95 C96 H96 118.8 . . ?
C93 C96 H96 118.8 . . ?
C28 C27 C26 125(2) . . ?
C28 C27 H27 117.7 . . ?
C26 C27 H27 117.7 . . ?
C84 C83 C76 122.9(11) . . ?
C84 C83 H83 118.5 . . ?
C76 C83 H83 118.5 . . ?
C87 C86 C85 119.3(10) . . ?
C87 C86 H86 120.4 . . ?
C85 C86 H86 120.4 . . ?
C83 C84 C81 121.4(11) . . ?
C83 C84 H84 119.3 . . ?
C81 C84 H84 119.3 . . ?
C47 C48 C45 122.8(17) . . ?
C47 C48 H48 118.6 . . ?
C45 C48 H48 118.6 . . ?
C38 C39 C40 120.4(13) . . ?
C38 C39 H39 119.8 . . ?
C40 C39 H39 119.8 . . ?
C75 C74 C73 116.9(11) . . ?
C75 C74 H74 121.6 . . ?
C73 C74 H74 121.6 . . ?
N14 C82 C81 123.1(11) . . ?
N14 C82 C77 116.9(9) . . ?
C81 C82 C77 120.1(10) . . ?
C68 C69 C70 116.7(11) . . ?
C68 C69 C72 123.8(13) . . ?
C70 C69 C72 119.5(12) . . ?
N18 C102 C103 122.2(10) . . ?
N18 C102 H102 118.9 . . ?
C103 C102 H102 118.9 . . ?
N7 C41 C46 117.4(10) . . ?
N7 C41 C40 123.2(12) . . ?
C46 C41 C40 119.4(13) . . ?
C99 C98 C97 119.3(10) . . ?
C99 C98 H98 120.3 . . ?
C97 C98 H98 120.3 . . ?
C104 C103 C102 120.1(11) . . ?
C104 C103 H103 119.9 . . ?
C102 C103 H103 119.9 . . ?
C103 C104 C105 120.1(10) . . ?
C103 C104 H104 119.9 . . ?
C105 C104 H104 119.9 . . ?
C48 C47 C40 121.7(15) . . ?
C48 C47 H47 119.1 . . ?
C40 C47 H47 119.1 . . ?
N5 C29 C34 117.6(17) . . ?
N5 C29 C28 120.7(18) . . ?
C34 C29 C28 121.6(16) . . ?
C29 C34 N6 118.4(14) . . ?
C29 C34 C33 121(2) . . ?
N6 C34 C33 121(2) . . ?
C32 C31 C30 117(2) . . ?
C32 C31 H31 121.5 . . ?
C30 C31 H31 121.5 . . ?
N6 C30 C31 120(2) . . ?
N6 C30 H30 120.1 . . ?
C31 C30 H30 120.1 . . ?
C31 C32 C33 126(2) . . ?
C31 C32 H32 117.0 . . ?
C33 C32 H32 117.0 . . ?
C27 C28 C35 129(2) . . ?
C27 C28 C29 116.0(16) . . ?
C35 C28 C29 115(2) . . ?
C86 C87 C88 119.6(11) . . ?
C86 C87 H87 120.2 . . ?
C88 C87 H87 120.2 . . ?
C50 C51 C52 120.3(11) . . ?
C50 C51 H51 119.9 . . ?
C52 C51 H51 119.9 . . ?
C27 C26 C25 117.2(19) . . ?
C27 C26 H26 121.4 . . ?
C25 C26 H26 121.4 . . ?
C96 C95 C88 119.6(13) . . ?
C96 C95 H95 120.2 . . ?
C88 C95 H95 120.2 . . ?
C108 C107 C100 121.8(10) . . ?
C108 C107 H107 119.1 . . ?
C100 C107 H107 119.1 . . ?
C20 C19 C18 119.1(12) . . ?
C20 C19 H19 120.4 . . ?
C18 C19 H19 120.4 . . ?
C15 C14 C13 119.2(11) . . ?
C15 C14 H14 120.4 . . ?
C13 C14 H14 120.4 . . ?
N13 C77 C76 121.6(10) . . ?
N13 C77 C82 118.1(9) . . ?
C76 C77 C82 120.3(10) . . ?
C20 C21 C22 115.3(11) . . ?
C20 C21 C24 125.2(11) . . ?
C22 C21 C24 119.5(11) . . ?
C35 C36 C33 124.9(19) . . ?
C35 C36 H36 117.5 . . ?
C33 C36 H36 117.5 . . ?
N8 C42 C43 122.3(14) . . ?
N8 C42 H42 118.8 . . ?
C43 C42 H42 118.8 . . ?
N1 C5 C4 121.3(9) . . ?
N1 C5 C10 118.9(9) . . ?
C4 C5 C10 119.8(9) . . ?
C56 C55 C54 119.3(10) . . ?
C56 C55 H55 120.3 . . ?
C54 C55 H55 120.3 . . ?
N15 C85 C86 123.0(10) . . ?
N15 C85 H85 118.5 . . ?
C86 C85 H85 118.5 . . ?
C104 C105 C106 116.4(10) . . ?
C104 C105 C108 124.6(10) . . ?
C106 C105 C108 118.9(9) . . ?
C101 C100 C99 117.7(9) . . ?
C101 C100 C107 118.9(10) . . ?
C99 C100 C107 123.5(10) . . ?
N17 C101 C100 123.3(9) . . ?
N17 C101 C106 116.7(9) . . ?
C100 C101 C106 120.0(9) . . ?
C75 C76 C83 126.2(11) . . ?
C75 C76 C77 116.7(10) . . ?
C83 C76 C77 117.1(11) . . ?
N16 C90 C91 122.8(11) . . ?
N16 C90 H90 118.6 . . ?
C91 C90 H90 118.6 . . ?
C19 C20 C21 121.3(12) . . ?
C19 C20 H20 119.3 . . ?
C21 C20 H20 119.3 . . ?
C23 C24 C21 121.7(11) . . ?
C23 C24 H24 119.2 . . ?
C21 C24 H24 119.2 . . ?
C3 C4 C5 117.8(10) . . ?
C3 C4 C11 124.5(10) . . ?
C5 C4 C11 117.7(10) . . ?
N2 C10 C9 123.8(10) . . ?
N2 C10 C5 115.8(9) . . ?
C9 C10 C5 120.4(9) . . ?
C10 C9 C8 117.3(10) . . ?
C10 C9 C12 119.6(10) . . ?
C8 C9 C12 123.0(11) . . ?
N11 C61 C62 125.3(13) . . ?
N11 C61 H61 117.4 . . ?
C62 C61 H61 117.4 . . ?
N17 C97 C98 123.1(9) . . ?
N17 C97 H97 118.5 . . ?
C98 C97 H97 118.5 . . ?
N12 C70 C69 123.1(10) . . ?
N12 C70 C65 117.8(10) . . ?
C69 C70 C65 119.0(10) . . ?
N3 C13 C14 122.4(11) . . ?
N3 C13 H13 118.8 . . ?
C14 C13 H13 118.8 . . ?
C94 C93 C92 117.3(11) . . ?
C94 C93 C96 117.2(11) . . ?
C92 C93 C96 125.5(12) . . ?
C14 C15 C16 120.7(11) . . ?
C14 C15 H15 119.6 . . ?
C16 C15 H15 119.6 . . ?
C55 C56 C57 119.9(11) . . ?
C55 C56 H56 120.1 . . ?
C57 C56 H56 120.1 . . ?
N9 C53 C52 122.7(10) . . ?
N9 C53 C58 119.2(9) . . ?
C52 C53 C58 118.1(10) . . ?
N9 C49 C50 123.8(12) . . ?
N9 C49 H49 118.1 . . ?
C50 C49 H49 118.1 . . ?
C2 C3 C4 120.4(10) . . ?
C2 C3 H3 119.8 . . ?
C4 C3 H3 119.8 . . ?
C80 C79 C78 121.1(12) . . ?
C80 C79 H79 119.5 . . ?
C78 C79 H79 119.5 . . ?
C63 C62 C61 118.3(12) . . ?
C63 C62 H62 120.9 . . ?
C61 C62 H62 120.9 . . ?
N10 C54 C55 122.4(10) . . ?
N10 C54 H54 118.8 . . ?
C55 C54 H54 118.8 . . ?
C51 C50 C49 119.0(11) . . ?
C51 C50 H50 120.5 . . ?
C49 C50 H50 120.5 . . ?
N16 C94 C93 121.9(10) . . ?
N16 C94 C89 117.8(9) . . ?
C93 C94 C89 120.3(10) . . ?
C79 C80 C81 119.0(11) . . ?
C79 C80 H80 120.5 . . ?
C81 C80 H80 120.5 . . ?
C98 C99 C100 119.2(10) . . ?
C98 C99 H99 120.4 . . ?
C100 C99 H99 120.4 . . ?
C58 C57 C56 117.0(10) . . ?
C58 C57 C60 118.6(10) . . ?
C56 C57 C60 124.3(11) . . ?
C107 C108 C105 121.0(10) . . ?
C107 C108 H108 119.5 . . ?
C105 C108 H108 119.5 . . ?
C74 C75 C76 122.0(11) . . ?
C74 C75 H75 119.0 . . ?
C76 C75 H75 119.0 . . ?
C109 N19 C110 132(4) . . ?
N19 C110 C112 80(3) . . ?
C111 N20 C112 110(4) . . ?
N20 C112 C110 151(3) . . ?

loop_
_geom_bond_atom_site_label_1
_geom_bond_atom_site_label_2
_geom_bond_distance
_geom_bond_site_symmetry_2
_geom_bond_publ_flag
In5 S5 2.438(3) . ?
In5 S13 2.439(3) . ?
In5 S12 2.453(3) . ?
In5 S11 2.491(3) . ?
In2 S5 2.406(3) . ?
In2 S2 2.414(3) . ?
In2 S6 2.502(2) . ?
In2 S7 2.523(3) . ?
In9 S19 2.397(2) . ?
In9 S16 2.407(3) . ?
In9 S15 2.524(3) . ?
In9 S9 2.526(2) . ?
In3 S10 2.407(3) . ?
In3 S4 2.418(3) . ?
In3 S6 2.505(3) . ?
In3 S9 2.520(2) . ?
In4 S3 2.411(3) . ?
In4 S8 2.422(3) . ?
In4 S9 2.508(2) . ?
In4 S7 2.518(3) . ?
In6 S14 2.408(3) . ?
In6 S13 2.408(3) . ?
In6 S7 2.497(3) . ?
In6 S15 2.499(2) . ?
In7 S16 2.433(3) . ?
In7 S14 2.456(3) . ?
In7 S8 2.464(3) . ?
In7 S17 2.495(3) . ?
In10 S19 2.442(3) . ?
In10 S10 2.449(3) . ?
In10 S18 2.457(3) . ?
In10 S20 2.476(3) . ?
In1 S2 2.456(3) . ?
In1 S3 2.456(3) . ?
In1 S4 2.461(3) . ?
In1 S1 2.462(3) . ?
In8 S18 2.408(3) . ?
In8 S12 2.423(3) . ?
In8 S15 2.495(2) . ?
In8 S6 2.517(3) . ?
Ni3 N18 2.086(8) . ?
Ni3 N14 2.088(8) . ?
Ni3 N16 2.099(8) . ?
Ni3 N15 2.103(8) . ?
Ni3 N17 2.112(8) . ?
Ni3 N13 2.123(8) . ?
Ni1 N4 2.075(9) . ?
Ni1 N1 2.080(8) . ?
Ni1 N5 2.094(11) . ?
Ni1 N2 2.102(10) . ?
Ni1 N3 2.106(8) . ?
Ni1 N6 2.111(11) . ?
Ni2 N7 2.064(9) . ?
Ni2 N11 2.067(8) . ?
Ni2 N12 2.075(9) . ?
Ni2 N8 2.087(10) . ?
Ni2 N10 2.088(8) . ?
Ni2 N9 2.092(9) . ?
N2 C6 1.331(14) . ?
N2 C10 1.372(13) . ?
N1 C1 1.324(13) . ?
N1 C5 1.368(13) . ?
N13 C73 1.323(13) . ?
N13 C77 1.355(12) . ?
N14 C78 1.321(13) . ?
N14 C82 1.363(13) . ?
N15 C85 1.323(12) . ?
N15 C89 1.365(12) . ?
N16 C90 1.347(13) . ?
N16 C94 1.370(12) . ?
N18 C102 1.340(13) . ?
N18 C106 1.355(12) . ?
N17 C97 1.329(12) . ?
N17 C101 1.352(12) . ?
N4 C18 1.318(14) . ?
N4 C22 1.366(13) . ?
N3 C13 1.318(13) . ?
N3 C17 1.365(13) . ?
N9 C49 1.316(13) . ?
N9 C53 1.360(13) . ?
N10 C54 1.335(12) . ?
N10 C58 1.368(13) . ?
N11 C61 1.299(14) . ?
N11 C65 1.371(14) . ?
N12 C66 1.344(14) . ?
N12 C70 1.368(13) . ?
N8 C42 1.321(15) . ?
N8 C46 1.377(15) . ?
N7 C37 1.353(15) . ?
N7 C41 1.353(15) . ?
N5 C29 1.345(16) . ?
N5 C25 1.346(18) . ?
N6 C30 1.33(2) . ?
N6 C34 1.38(2) . ?
C91 C92 1.343(17) . ?
C91 C90 1.399(16) . ?
C91 H91 0.9400 . ?
C92 C93 1.412(17) . ?
C92 H92 0.9400 . ?
C78 C79 1.379(15) . ?
C78 H78 0.9400 . ?
C81 C80 1.407(17) . ?
C81 C82 1.418(14) . ?
C81 C84 1.427(17) . ?
C1 C2 1.382(15) . ?
C1 H1 0.9400 . ?
C2 C3 1.388(16) . ?
C2 H2 0.9400 . ?
C71 C72 1.333(19) . ?
C71 C64 1.438(19) . ?
C71 H71 0.9400 . ?
C66 C67 1.379(18) . ?
C66 H66 0.9400 . ?
C67 C68 1.358(18) . ?
C67 H67 0.9400 . ?
C68 C69 1.408(18) . ?
C68 H68 0.9400 . ?
C58 C57 1.378(15) . ?
C58 C53 1.449(14) . ?
C52 C53 1.407(15) . ?
C52 C51 1.413(16) . ?
C52 C59 1.432(17) . ?
C37 C38 1.406(17) . ?
C37 H37 0.9400 . ?
C12 C11 1.363(16) . ?
C12 C9 1.418(15) . ?
C12 H12 0.9400 . ?
C65 C64 1.385(15) . ?
C65 C70 1.428(15) . ?
C64 C63 1.423(18) . ?
C72 C69 1.439(17) . ?
C72 H72 0.9400 . ?
C17 C16 1.398(14) . ?
C17 C22 1.443(15) . ?
C16 C15 1.401(16) . ?
C16 C23 1.441(16) . ?
C22 C21 1.408(15) . ?
C38 C39 1.35(2) . ?
C38 H38 0.9400 . ?
C73 C74 1.380(15) . ?
C73 H73 0.9400 . ?
C33 C32 1.39(3) . ?
C33 C34 1.42(2) . ?
C33 C36 1.45(3) . ?
C35 C36 1.32(3) . ?
C35 C28 1.43(2) . ?
C35 H35 0.9400 . ?
C8 C7 1.363(18) . ?
C8 C9 1.401(16) . ?
C8 H8 0.9400 . ?
C60 C59 1.327(17) . ?
C60 C57 1.420(16) . ?
C60 H60 0.9400 . ?
C59 H59 0.9400 . ?
C40 C39 1.37(2) . ?
C40 C41 1.418(17) . ?
C40 C47 1.42(2) . ?
C63 C62 1.331(18) . ?
C63 H63 0.9400 . ?
C23 C24 1.343(17) . ?
C23 H23 0.9400 . ?
C18 C19 1.400(17) . ?
C18 H18 0.9400 . ?
C7 C6 1.398(17) . ?
C7 H7 0.9400 . ?
C6 H6 0.9400 . ?
C11 C4 1.432(15) . ?
C11 H11 0.9400 . ?
C25 C26 1.410(19) . ?
C25 H25 0.9400 . ?
C89 C88 1.404(14) . ?
C89 C94 1.420(14) . ?
C88 C87 1.405(16) . ?
C88 C95 1.419(17) . ?
C43 C42 1.372(19) . ?
C43 C44 1.38(2) . ?
C43 H43 0.9400 . ?
C44 C45 1.41(2) . ?
C44 H44 0.9400 . ?
C45 C46 1.430(19) . ?
C45 C48 1.44(2) . ?
C46 C41 1.409(17) . ?
C106 C105 1.419(13) . ?
C106 C101 1.444(13) . ?
C96 C95 1.349(19) . ?
C96 C93 1.463(17) . ?
C96 H96 0.9400 . ?
C27 C28 1.33(3) . ?
C27 C26 1.33(2) . ?
C27 H27 0.9400 . ?
C83 C84 1.349(18) . ?
C83 C76 1.425(15) . ?
C83 H83 0.9400 . ?
C86 C87 1.366(16) . ?
C86 C85 1.406(14) . ?
C86 H86 0.9400 . ?
C84 H84 0.9400 . ?
C48 C47 1.31(2) . ?
C48 H48 0.9400 . ?
C39 H39 0.9400 . ?
C74 C75 1.364(17) . ?
C74 H74 0.9400 . ?
C82 C77 1.437(15) . ?
C69 C70 1.415(16) . ?
C102 C103 1.398(15) . ?
C102 H102 0.9400 . ?
C98 C99 1.362(14) . ?
C98 C97 1.400(14) . ?
C98 H98 0.9400 . ?
C103 C104 1.351(16) . ?
C103 H103 0.9400 . ?
C104 C105 1.407(15) . ?
C104 H104 0.9400 . ?
C47 H47 0.9400 . ?
C29 C34 1.38(3) . ?
C29 C28 1.50(3) . ?
C31 C32 1.32(3) . ?
C31 C30 1.46(2) . ?
C31 H31 0.9400 . ?
C30 H30 0.9400 . ?
C32 H32 0.9400 . ?
C87 H87 0.9400 . ?
C51 C50 1.362(17) . ?
C51 H51 0.9400 . ?
C26 H26 0.9400 . ?
C95 H95 0.9400 . ?
C107 C108 1.345(15) . ?
C107 C100 1.434(14) . ?
C107 H107 0.9400 . ?
C19 C20 1.357(18) . ?
C19 H19 0.9400 . ?
C14 C15 1.355(16) . ?
C14 C13 1.398(15) . ?
C14 H14 0.9400 . ?
C77 C76 1.424(14) . ?
C21 C20 1.401(16) . ?
C21 C24 1.414(16) . ?
C36 H36 0.9400 . ?
C42 H42 0.9400 . ?
C5 C4 1.415(14) . ?
C5 C10 1.435(14) . ?
C55 C56 1.366(16) . ?
C55 C54 1.396(14) . ?
C55 H55 0.9400 . ?
C85 H85 0.9400 . ?
C105 C108 1.431(15) . ?
C100 C101 1.398(14) . ?
C100 C99 1.402(14) . ?
C76 C75 1.381(16) . ?
C90 H90 0.9400 . ?
C20 H20 0.9400 . ?
C24 H24 0.9400 . ?
C4 C3 1.392(15) . ?
C10 C9 1.382(14) . ?
C61 C62 1.399(16) . ?
C61 H61 0.9400 . ?
C97 H97 0.9400 . ?
C13 H13 0.9400 . ?
C93 C94 1.407(15) . ?
C15 H15 0.9400 . ?
C56 C57 1.406(15) . ?
C56 H56 0.9400 . ?
C49 C50 1.371(16) . ?
C49 H49 0.9400 . ?
C3 H3 0.9400 . ?
C79 C80 1.348(17) . ?
C79 H79 0.9400 . ?
C62 H62 0.9400 . ?
C54 H54 0.9400 . ?
C50 H50 0.9400 . ?
C80 H80 0.9400 . ?
C99 H99 0.9400 . ?
C108 H108 0.9400 . ?
C75 H75 0.9400 . ?
C109 N19 1.53(5) . ?
N19 C110 1.54(5) . ?
C110 C112 1.99(5) . ?
C111 N20 1.53(7) . ?
N20 C112 1.54(7) . ?

loop_
_geom_torsion_atom_site_label_1
_geom_torsion_atom_site_label_2
_geom_torsion_atom_site_label_3
_geom_torsion_atom_site_label_4
_geom_torsion
_geom_torsion_site_symmetry_1
_geom_torsion_site_symmetry_2
_geom_torsion_site_symmetry_3
_geom_torsion_site_symmetry_4
_geom_torsion_publ_flag
S3 In4 S8 In7 -172.78(10) . . . . ?
S9 In4 S8 In7 64.72(12) . . . . ?
S7 In4 S8 In7 -54.81(12) . . . . ?
S16 In7 S8 In4 -73.78(12) . . . . ?
S14 In7 S8 In4 61.40(12) . . . . ?
S17 In7 S8 In4 172.21(12) . . . . ?
S5 In2 S2 In1 -178.09(11) . . . . ?
S6 In2 S2 In1 61.87(13) . . . . ?
S7 In2 S2 In1 -56.96(13) . . . . ?
S3 In1 S2 In2 65.25(14) . . . . ?
S4 In1 S2 In2 -67.58(13) . . . . ?
S1 In1 S2 In2 177.79(12) . . . . ?
S18 In8 S12 In5 179.03(10) . . . . ?
S15 In8 S12 In5 -58.49(12) . . . . ?
S6 In8 S12 In5 59.53(12) . . . . ?
S5 In5 S12 In8 -67.01(13) . . . . ?
S13 In5 S12 In8 63.39(13) . . . . ?
S11 In5 S12 In8 179.28(13) . . . . ?
S12 In8 S18 In10 -179.18(10) . . . . ?
S15 In8 S18 In10 59.18(13) . . . . ?
S6 In8 S18 In10 -61.37(13) . . . . ?
S19 In10 S18 In8 -66.14(13) . . . . ?
S10 In10 S18 In8 67.04(13) . . . . ?
S20 In10 S18 In8 -178.97(11) . . . . ?
S8 In4 S3 In1 -176.82(10) . . . . ?
S9 In4 S3 In1 -57.18(13) . . . . ?
S7 In4 S3 In1 60.72(12) . . . . ?
S2 In1 S3 In4 -68.39(13) . . . . ?
S4 In1 S3 In4 62.84(14) . . . . ?
S1 In1 S3 In4 178.57(11) . . . . ?
S2 In2 S5 In5 179.56(11) . . . . ?
S6 In2 S5 In5 -60.04(12) . . . . ?
S7 In2 S5 In5 60.67(12) . . . . ?
S13 In5 S5 In2 -67.10(12) . . . . ?
S12 In5 S5 In2 65.60(13) . . . . ?
S11 In5 S5 In2 179.91(12) . . . . ?
S14 In6 S13 In5 175.33(10) . . . . ?
S7 In6 S13 In5 -64.05(13) . . . . ?
S15 In6 S13 In5 56.31(13) . . . . ?
S5 In5 S13 In6 70.52(13) . . . . ?
S12 In5 S13 In6 -61.49(14) . . . . ?
S11 In5 S13 In6 -177.26(12) . . . . ?
S4 In3 S10 In10 -178.40(10) . . . . ?
S6 In3 S10 In10 60.52(12) . . . . ?
S9 In3 S10 In10 -59.42(12) . . . . ?
S19 In10 S10 In3 64.24(13) . . . . ?
S18 In10 S10 In3 -66.40(12) . . . . ?
S20 In10 S10 In3 173.12(10) . . . . ?
S13 In6 S14 In7 179.35(10) . . . . ?
S7 In6 S14 In7 60.36(12) . . . . ?
S15 In6 S14 In7 -59.31(11) . . . . ?
S16 In7 S14 In6 67.29(12) . . . . ?
S8 In7 S14 In6 -64.70(12) . . . . ?
S17 In7 S14 In6 -179.91(11) . . . . ?
S5 In2 S6 In3 -178.60(9) . . . . ?
S2 In2 S6 In3 -59.64(12) . . . . ?
S7 In2 S6 In3 58.87(11) . . . . ?
S5 In2 S6 In8 61.96(12) . . . . ?
S2 In2 S6 In8 -179.08(10) . . . . ?
S7 In2 S6 In8 -60.57(11) . . . . ?
S10 In3 S6 In2 -179.75(9) . . . . ?
S4 In3 S6 In2 58.19(11) . . . . ?
S9 In3 S6 In2 -61.58(11) . . . . ?
S10 In3 S6 In8 -59.20(12) . . . . ?
S4 In3 S6 In8 178.74(9) . . . . ?
S9 In3 S6 In8 58.98(11) . . . . ?
S18 In8 S6 In2 179.48(9) . . . . ?
S12 In8 S6 In2 -60.26(12) . . . . ?
S15 In8 S6 In2 57.91(11) . . . . ?
S18 In8 S6 In3 59.67(12) . . . . ?
S12 In8 S6 In3 179.93(9) . . . . ?
S15 In8 S6 In3 -61.89(11) . . . . ?
S19 In9 S16 In7 177.47(9) . . . . ?
S15 In9 S16 In7 59.12(12) . . . . ?
S9 In9 S16 In7 -62.76(12) . . . . ?
S14 In7 S16 In9 -65.09(13) . . . . ?
S8 In7 S16 In9 69.53(12) . . . . ?
S17 In7 S16 In9 -174.92(13) . . . . ?
S18 In8 S15 In6 -178.64(9) . . . . ?
S12 In8 S15 In6 58.85(12) . . . . ?
S6 In8 S15 In6 -57.75(11) . . . . ?
S18 In8 S15 In9 -57.92(12) . . . . ?
S12 In8 S15 In9 179.56(9) . . . . ?
S6 In8 S15 In9 62.96(11) . . . . ?
S14 In6 S15 In8 -178.21(10) . . . . ?
S13 In6 S15 In8 -58.44(12) . . . . ?
S7 In6 S15 In8 61.21(12) . . . . ?
S14 In6 S15 In9 60.59(12) . . . . ?
S13 In6 S15 In9 -179.64(9) . . . . ?
S7 In6 S15 In9 -59.99(11) . . . . ?
S19 In9 S15 In8 58.11(11) . . . . ?
S16 In9 S15 In8 176.16(9) . . . . ?
S9 In9 S15 In8 -59.35(11) . . . . ?
S19 In9 S15 In6 179.42(9) . . . . ?
S16 In9 S15 In6 -62.52(12) . . . . ?
S9 In9 S15 In6 61.97(11) . . . . ?
S14 In6 S7 In4 -58.87(12) . . . . ?
S13 In6 S7 In4 -178.40(10) . . . . ?
S15 In6 S7 In4 59.86(11) . . . . ?
S14 In6 S7 In2 178.65(9) . . . . ?
S13 In6 S7 In2 59.12(12) . . . . ?
S15 In6 S7 In2 -62.61(11) . . . . ?
S3 In4 S7 In6 177.67(9) . . . . ?
S8 In4 S7 In6 56.45(12) . . . . ?
S9 In4 S7 In6 -62.21(11) . . . . ?
S3 In4 S7 In2 -62.73(11) . . . . ?
S8 In4 S7 In2 176.05(9) . . . . ?
S9 In4 S7 In2 57.39(11) . . . . ?
S5 In2 S7 In6 -59.10(12) . . . . ?
S2 In2 S7 In6 -177.88(10) . . . . ?
S6 In2 S7 In6 62.25(11) . . . . ?
S5 In2 S7 In4 -179.53(9) . . . . ?
S2 In2 S7 In4 61.69(12) . . . . ?
S6 In2 S7 In4 -58.18(11) . . . . ?
S16 In9 S19 In10 178.04(10) . . . . ?
S15 In9 S19 In10 -61.50(11) . . . . ?
S9 In9 S19 In10 55.68(11) . . . . ?
S10 In10 S19 In9 -62.16(12) . . . . ?
S18 In10 S19 In9 68.77(12) . . . . ?
S20 In10 S19 In9 -171.40(10) . . . . ?
S3 In4 S9 In3 58.38(13) . . . . ?
S8 In4 S9 In3 -179.75(10) . . . . ?
S7 In4 S9 In3 -57.54(11) . . . . ?
S3 In4 S9 In9 179.64(10) . . . . ?
S8 In4 S9 In9 -58.49(12) . . . . ?
S7 In4 S9 In9 63.72(11) . . . . ?
S10 In3 S9 In4 -178.91(9) . . . . ?
S4 In3 S9 In4 -58.77(12) . . . . ?
S6 In3 S9 In4 61.07(11) . . . . ?
S10 In3 S9 In9 62.39(12) . . . . ?
S4 In3 S9 In9 -177.48(9) . . . . ?
S6 In3 S9 In9 -57.63(11) . . . . ?
S19 In9 S9 In4 179.38(9) . . . . ?
S16 In9 S9 In4 60.19(12) . . . . ?
S15 In9 S9 In4 -63.49(10) . . . . ?
S19 In9 S9 In3 -60.48(12) . . . . ?
S16 In9 S9 In3 -179.67(9) . . . . ?
S15 In9 S9 In3 56.64(11) . . . . ?
S10 In3 S4 In1 177.70(10) . . . . ?
S6 In3 S4 In1 -60.60(12) . . . . ?
S9 In3 S4 In1 59.82(12) . . . . ?
S2 In1 S4 In3 67.84(13) . . . . ?
S3 In1 S4 In3 -65.40(13) . . . . ?
S1 In1 S4 In3 -179.13(12) . . . . ?
N4 Ni1 N2 C6 9.5(11) . . . . ?
N1 Ni1 N2 C6 -176.6(11) . . . . ?
N5 Ni1 N2 C6 -122.8(17) . . . . ?
N3 Ni1 N2 C6 89.6(11) . . . . ?
N6 Ni1 N2 C6 -88.2(11) . . . . ?
N4 Ni1 N2 C10 176.1(7) . . . . ?
N1 Ni1 N2 C10 -9.9(7) . . . . ?
N5 Ni1 N2 C10 44(2) . . . . ?
N3 Ni1 N2 C10 -103.7(7) . . . . ?
N6 Ni1 N2 C10 78.5(8) . . . . ?
N4 Ni1 N1 C1 -147.4(15) . . . . ?
N5 Ni1 N1 C1 12.9(10) . . . . ?
N2 Ni1 N1 C1 -177.5(10) . . . . ?
N3 Ni1 N1 C1 -82.0(10) . . . . ?
N6 Ni1 N1 C1 91.6(10) . . . . ?
N4 Ni1 N1 C5 39(2) . . . . ?
N5 Ni1 N1 C5 -160.6(7) . . . . ?
N2 Ni1 N1 C5 9.0(7) . . . . ?
N3 Ni1 N1 C5 104.5(7) . . . . ?
N6 Ni1 N1 C5 -81.9(8) . . . . ?
N18 Ni3 N13 C73 87.1(9) . . . . ?
N14 Ni3 N13 C73 179.6(9) . . . . ?
N16 Ni3 N13 C73 -122.0(19) . . . . ?
N15 Ni3 N13 C73 -81.5(9) . . . . ?
N17 Ni3 N13 C73 7.9(9) . . . . ?
N18 Ni3 N13 C77 -95.2(7) . . . . ?
N14 Ni3 N13 C77 -2.7(6) . . . . ?
N16 Ni3 N13 C77 56(2) . . . . ?
N15 Ni3 N13 C77 96.2(7) . . . . ?
N17 Ni3 N13 C77 -174.4(7) . . . . ?
N18 Ni3 N14 C78 -81.3(9) . . . . ?
N16 Ni3 N14 C78 12.5(9) . . . . ?
N15 Ni3 N14 C78 92.3(9) . . . . ?
N17 Ni3 N14 C78 -136.7(13) . . . . ?
N13 Ni3 N14 C78 -175.7(9) . . . . ?
N18 Ni3 N14 C82 95.2(7) . . . . ?
N16 Ni3 N14 C82 -171.0(7) . . . . ?
N15 Ni3 N14 C82 -91.2(7) . . . . ?
N17 Ni3 N14 C82 39.8(17) . . . . ?
N13 Ni3 N14 C82 0.8(7) . . . . ?
N18 Ni3 N15 C85 -121.1(14) . . . . ?
N14 Ni3 N15 C85 85.6(9) . . . . ?
N16 Ni3 N15 C85 179.3(9) . . . . ?
N17 Ni3 N15 C85 -84.5(8) . . . . ?
N13 Ni3 N15 C85 5.7(9) . . . . ?
N18 Ni3 N15 C89 43.7(16) . . . . ?
N14 Ni3 N15 C89 -109.6(7) . . . . ?
N16 Ni3 N15 C89 -15.9(6) . . . . ?
N17 Ni3 N15 C89 80.3(7) . . . . ?
N13 Ni3 N15 C89 170.5(7) . . . . ?
N18 Ni3 N16 C90 21.6(9) . . . . ?
N14 Ni3 N16 C90 -72.1(9) . . . . ?
N15 Ni3 N16 C90 -170.7(9) . . . . ?
N17 Ni3 N16 C90 101.1(9) . . . . ?
N13 Ni3 N16 C90 -129.4(18) . . . . ?
N18 Ni3 N16 C94 -152.4(7) . . . . ?
N14 Ni3 N16 C94 113.9(7) . . . . ?
N15 Ni3 N16 C94 15.3(6) . . . . ?
N17 Ni3 N16 C94 -72.9(7) . . . . ?
N13 Ni3 N16 C94 57(2) . . . . ?
N14 Ni3 N18 C102 18.1(9) . . . . ?
N16 Ni3 N18 C102 -77.5(9) . . . . ?
N15 Ni3 N18 C102 -135.5(13) . . . . ?
N17 Ni3 N18 C102 -172.9(9) . . . . ?
N13 Ni3 N18 C102 97.8(9) . . . . ?
N14 Ni3 N18 C106 -161.0(7) . . . . ?
N16 Ni3 N18 C106 103.4(7) . . . . ?
N15 Ni3 N18 C106 45.4(17) . . . . ?
N17 Ni3 N18 C106 8.0(7) . . . . ?
N13 Ni3 N18 C106 -81.3(7) . . . . ?
N18 Ni3 N17 C97 -177.8(9) . . . . ?
N14 Ni3 N17 C97 -121.1(14) . . . . ?
N16 Ni3 N17 C97 89.8(9) . . . . ?
N15 Ni3 N17 C97 10.8(8) . . . . ?
N13 Ni3 N17 C97 -82.8(8) . . . . ?
N18 Ni3 N17 C101 -9.2(6) . . . . ?
N14 Ni3 N17 C101 47.5(17) . . . . ?
N16 Ni3 N17 C101 -101.7(7) . . . . ?
N15 Ni3 N17 C101 179.4(7) . . . . ?
N13 Ni3 N17 C101 85.7(7) . . . . ?
N1 Ni1 N4 C18 -109.3(18) . . . . ?
N5 Ni1 N4 C18 90.7(11) . . . . ?
N2 Ni1 N4 C18 -79.6(11) . . . . ?
N3 Ni1 N4 C18 -176.1(11) . . . . ?
N6 Ni1 N4 C18 11.0(12) . . . . ?
N1 Ni1 N4 C22 57.5(19) . . . . ?
N5 Ni1 N4 C22 -102.5(7) . . . . ?
N2 Ni1 N4 C22 87.2(7) . . . . ?
N3 Ni1 N4 C22 -9.3(7) . . . . ?
N6 Ni1 N4 C22 177.7(8) . . . . ?
N4 Ni1 N3 C13 -173.8(9) . . . . ?
N1 Ni1 N3 C13 17.5(9) . . . . ?
N5 Ni1 N3 C13 -74.9(9) . . . . ?
N2 Ni1 N3 C13 98.1(9) . . . . ?
N6 Ni1 N3 C13 -100(3) . . . . ?
N4 Ni1 N3 C17 5.9(6) . . . . ?
N1 Ni1 N3 C17 -162.9(7) . . . . ?
N5 Ni1 N3 C17 104.7(7) . . . . ?
N2 Ni1 N3 C17 -82.2(7) . . . . ?
N6 Ni1 N3 C17 80(3) . . . . ?
N7 Ni2 N9 C49 -8.8(11) . . . . ?
N11 Ni2 N9 C49 144(2) . . . . ?
N12 Ni2 N9 C49 87.8(10) . . . . ?
N8 Ni2 N9 C49 -89.0(11) . . . . ?
N10 Ni2 N9 C49 179.2(11) . . . . ?
N7 Ni2 N9 C53 165.8(8) . . . . ?
N11 Ni2 N9 C53 -42(3) . . . . ?
N12 Ni2 N9 C53 -97.6(7) . . . . ?
N8 Ni2 N9 C53 85.6(8) . . . . ?
N10 Ni2 N9 C53 -6.2(7) . . . . ?
N7 Ni2 N10 C54 136.6(17) . . . . ?
N11 Ni2 N10 C54 -1.4(10) . . . . ?
N12 Ni2 N10 C54 -81.9(9) . . . . ?
N8 Ni2 N10 C54 92.0(9) . . . . ?
N9 Ni2 N10 C54 -176.9(10) . . . . ?
N7 Ni2 N10 C58 -41(2) . . . . ?
N11 Ni2 N10 C58 -179.2(7) . . . . ?
N12 Ni2 N10 C58 100.4(7) . . . . ?
N8 Ni2 N10 C58 -85.8(7) . . . . ?
N9 Ni2 N10 C58 5.4(7) . . . . ?
N7 Ni2 N11 C61 -84.7(10) . . . . ?
N12 Ni2 N11 C61 179.6(10) . . . . ?
N8 Ni2 N11 C61 -4.3(10) . . . . ?
N10 Ni2 N11 C61 87.8(10) . . . . ?
N9 Ni2 N11 C61 123(2) . . . . ?
N7 Ni2 N11 C65 100.2(7) . . . . ?
N12 Ni2 N11 C65 4.5(7) . . . . ?
N8 Ni2 N11 C65 -179.4(7) . . . . ?
N10 Ni2 N11 C65 -87.2(7) . . . . ?
N9 Ni2 N11 C65 -52(3) . . . . ?
N7 Ni2 N12 C66 85.9(10) . . . . ?
N11 Ni2 N12 C66 -179.9(10) . . . . ?
N8 Ni2 N12 C66 148(2) . . . . ?
N10 Ni2 N12 C66 -87.2(10) . . . . ?
N9 Ni2 N12 C66 -6.5(10) . . . . ?
N7 Ni2 N12 C70 -98.3(7) . . . . ?
N11 Ni2 N12 C70 -4.1(7) . . . . ?
N8 Ni2 N12 C70 -36(3) . . . . ?
N10 Ni2 N12 C70 88.6(7) . . . . ?
N9 Ni2 N12 C70 169.3(7) . . . . ?
N7 Ni2 N8 C42 175.8(11) . . . . ?
N11 Ni2 N8 C42 81.0(11) . . . . ?
N12 Ni2 N8 C42 112(3) . . . . ?
N10 Ni2 N8 C42 -12.1(11) . . . . ?
N9 Ni2 N8 C42 -92.7(11) . . . . ?
N7 Ni2 N8 C46 -4.4(8) . . . . ?
N11 Ni2 N8 C46 -99.2(8) . . . . ?
N12 Ni2 N8 C46 -68(3) . . . . ?
N10 Ni2 N8 C46 167.7(8) . . . . ?
N9 Ni2 N8 C46 87.1(8) . . . . ?
N11 Ni2 N7 C37 -87.1(10) . . . . ?
N12 Ni2 N7 C37 -6.3(10) . . . . ?
N8 Ni2 N7 C37 -179.6(10) . . . . ?
N10 Ni2 N7 C37 135.0(18) . . . . ?
N9 Ni2 N7 C37 89.2(10) . . . . ?
N11 Ni2 N7 C41 97.6(8) . . . . ?
N12 Ni2 N7 C41 178.5(8) . . . . ?
N8 Ni2 N7 C41 5.1(8) . . . . ?
N10 Ni2 N7 C41 -40(2) . . . . ?
N9 Ni2 N7 C41 -86.0(8) . . . . ?
N4 Ni1 N5 C29 -100.8(9) . . . . ?
N1 Ni1 N5 C29 83.4(9) . . . . ?
N2 Ni1 N5 C29 31(2) . . . . ?
N3 Ni1 N5 C29 178.3(9) . . . . ?
N6 Ni1 N5 C29 -4.8(9) . . . . ?
N4 Ni1 N5 C25 85.9(11) . . . . ?
N1 Ni1 N5 C25 -90.0(11) . . . . ?
N2 Ni1 N5 C25 -142.7(16) . . . . ?
N3 Ni1 N5 C25 5.0(11) . . . . ?
N6 Ni1 N5 C25 -178.2(11) . . . . ?
N4 Ni1 N6 C30 -81.9(12) . . . . ?
N1 Ni1 N6 C30 87.6(12) . . . . ?
N5 Ni1 N6 C30 179.9(12) . . . . ?
N2 Ni1 N6 C30 7.4(12) . . . . ?
N3 Ni1 N6 C30 -155(3) . . . . ?
N4 Ni1 N6 C34 103.9(10) . . . . ?
N1 Ni1 N6 C34 -86.6(10) . . . . ?
N5 Ni1 N6 C34 5.7(10) . . . . ?
N2 Ni1 N6 C34 -166.8(10) . . . . ?
N3 Ni1 N6 C34 31(4) . . . . ?
C90 C91 C92 C93 -1(2) . . . . ?
C82 N14 C78 C79 -0.9(16) . . . . ?
Ni3 N14 C78 C79 175.5(8) . . . . ?
C5 N1 C1 C2 0.3(17) . . . . ?
Ni1 N1 C1 C2 -172.8(9) . . . . ?
N1 C1 C2 C3 1.6(18) . . . . ?
C70 N12 C66 C67 -0.4(17) . . . . ?
Ni2 N12 C66 C67 175.2(9) . . . . ?
N12 C66 C67 C68 -1(2) . . . . ?
C66 C67 C68 C69 2(2) . . . . ?
C54 N10 C58 C57 -4.2(16) . . . . ?
Ni2 N10 C58 C57 173.8(9) . . . . ?
C54 N10 C58 C53 178.3(9) . . . . ?
Ni2 N10 C58 C53 -3.7(12) . . . . ?
C41 N7 C37 C38 0.9(17) . . . . ?
Ni2 N7 C37 C38 -174.2(9) . . . . ?
C61 N11 C65 C64 -2.3(15) . . . . ?
Ni2 N11 C65 C64 173.5(8) . . . . ?
C61 N11 C65 C70 180.0(9) . . . . ?
Ni2 N11 C65 C70 -4.2(11) . . . . ?
N11 C65 C64 C63 2.3(16) . . . . ?
C70 C65 C64 C63 179.9(10) . . . . ?
N11 C65 C64 C71 -178.5(10) . . . . ?
C70 C65 C64 C71 -0.8(16) . . . . ?
C72 C71 C64 C65 -0.1(18) . . . . ?
C72 C71 C64 C63 179.1(12) . . . . ?
C64 C71 C72 C69 -0.2(19) . . . . ?
C13 N3 C17 C16 -2.6(14) . . . . ?
Ni1 N3 C17 C16 177.7(8) . . . . ?
C13 N3 C17 C22 178.0(9) . . . . ?
Ni1 N3 C17 C22 -1.7(11) . . . . ?
N3 C17 C16 C15 3.0(15) . . . . ?
C22 C17 C16 C15 -177.6(9) . . . . ?
N3 C17 C16 C23 -175.4(9) . . . . ?
C22 C17 C16 C23 4.0(15) . . . . ?
C18 N4 C22 C21 -3.3(16) . . . . ?
Ni1 N4 C22 C21 -171.5(8) . . . . ?
C18 N4 C22 C17 179.6(10) . . . . ?
Ni1 N4 C22 C17 11.3(11) . . . . ?
N3 C17 C22 N4 -6.6(13) . . . . ?
C16 C17 C22 N4 174.0(9) . . . . ?
N3 C17 C22 C21 176.2(9) . . . . ?
C16 C17 C22 C21 -3.2(14) . . . . ?
N7 C37 C38 C39 1(2) . . . . ?
C77 N13 C73 C74 -2.5(16) . . . . ?
Ni3 N13 C73 C74 175.0(8) . . . . ?
C57 C60 C59 C52 1(2) . . . . ?
C53 C52 C59 C60 1(2) . . . . ?
C51 C52 C59 C60 -179.3(14) . . . . ?
C65 C64 C63 C62 -1.8(18) . . . . ?
C71 C64 C63 C62 179.0(12) . . . . ?
C17 C16 C23 C24 -1.0(16) . . . . ?
C15 C16 C23 C24 -179.3(11) . . . . ?
C22 N4 C18 C19 2.1(19) . . . . ?
Ni1 N4 C18 C19 168.2(10) . . . . ?
C9 C8 C7 C6 -2(2) . . . . ?
C10 N2 C6 C7 1.1(19) . . . . ?
Ni1 N2 C6 C7 167.3(10) . . . . ?
C8 C7 C6 N2 1(2) . . . . ?
C9 C12 C11 C4 -1.9(18) . . . . ?
C29 N5 C25 C26 0(2) . . . . ?
Ni1 N5 C25 C26 173.5(11) . . . . ?
C85 N15 C89 C88 1.7(15) . . . . ?
Ni3 N15 C89 C88 -164.9(8) . . . . ?
C85 N15 C89 C94 -179.2(9) . . . . ?
Ni3 N15 C89 C94 14.1(11) . . . . ?
N15 C89 C88 C87 -0.7(16) . . . . ?
C94 C89 C88 C87 -179.8(10) . . . . ?
N15 C89 C88 C95 179.3(11) . . . . ?
C94 C89 C88 C95 0.2(17) . . . . ?
C42 C43 C44 C45 0(3) . . . . ?
C43 C44 C45 C46 1(3) . . . . ?
C43 C44 C45 C48 -178.1(17) . . . . ?
C42 N8 C46 C41 -176.9(11) . . . . ?
Ni2 N8 C46 C41 3.2(13) . . . . ?
C42 N8 C46 C45 0.4(18) . . . . ?
Ni2 N8 C46 C45 -179.4(10) . . . . ?
C44 C45 C46 N8 -1(2) . . . . ?
C48 C45 C46 N8 178.0(14) . . . . ?
C44 C45 C46 C41 176.1(14) . . . . ?
C48 C45 C46 C41 -5(2) . . . . ?
C102 N18 C106 C105 -4.0(14) . . . . ?
Ni3 N18 C106 C105 175.2(8) . . . . ?
C102 N18 C106 C101 175.1(9) . . . . ?
Ni3 N18 C106 C101 -5.8(11) . . . . ?
C76 C83 C84 C81 -3.0(19) . . . . ?
C80 C81 C84 C83 -178.8(12) . . . . ?
C82 C81 C84 C83 0.4(17) . . . . ?
C44 C45 C48 C47 -178(2) . . . . ?
C46 C45 C48 C47 3(3) . . . . ?
C37 C38 C39 C40 -3(2) . . . . ?
C41 C40 C39 C38 3(2) . . . . ?
C47 C40 C39 C38 -177.6(14) . . . . ?
N13 C73 C74 C75 0.7(18) . . . . ?
C78 N14 C82 C81 -0.9(15) . . . . ?
Ni3 N14 C82 C81 -177.8(8) . . . . ?
C78 N14 C82 C77 178.1(9) . . . . ?
Ni3 N14 C82 C77 1.2(11) . . . . ?
C80 C81 C82 N14 1.3(16) . . . . ?
C84 C81 C82 N14 -178.1(10) . . . . ?
C80 C81 C82 C77 -177.7(10) . . . . ?
C84 C81 C82 C77 3.0(15) . . . . ?
C67 C68 C69 C70 -1.8(19) . . . . ?
C67 C68 C69 C72 -177.9(12) . . . . ?
C71 C72 C69 C68 177.4(13) . . . . ?
C71 C72 C69 C70 1.3(18) . . . . ?
C106 N18 C102 C103 2.5(15) . . . . ?
Ni3 N18 C102 C103 -176.6(8) . . . . ?
C37 N7 C41 C46 179.2(10) . . . . ?
Ni2 N7 C41 C46 -5.0(13) . . . . ?
C37 N7 C41 C40 -0.4(17) . . . . ?
Ni2 N7 C41 C40 175.4(9) . . . . ?
N8 C46 C41 N7 1.2(16) . . . . ?
C45 C46 C41 N7 -176.2(12) . . . . ?
N8 C46 C41 C40 -179.2(11) . . . . ?
C45 C46 C41 C40 3.4(18) . . . . ?
C39 C40 C41 N7 -1.7(18) . . . . ?
C47 C40 C41 N7 179.2(12) . . . . ?
C39 C40 C41 C46 178.8(12) . . . . ?
C47 C40 C41 C46 -0.3(19) . . . . ?
N18 C102 C103 C104 0.6(18) . . . . ?
C102 C103 C104 C105 -2.3(19) . . . . ?
C45 C48 C47 C40 0(3) . . . . ?
C39 C40 C47 C48 179.6(17) . . . . ?
C41 C40 C47 C48 -1(2) . . . . ?
C25 N5 C29 C34 177.2(14) . . . . ?
Ni1 N5 C29 C34 3.1(17) . . . . ?
C25 N5 C29 C28 -1(2) . . . . ?
Ni1 N5 C29 C28 -174.8(12) . . . . ?
N5 C29 C34 N6 2(2) . . . . ?
C28 C29 C34 N6 -180.0(14) . . . . ?
N5 C29 C34 C33 -178.8(14) . . . . ?
C28 C29 C34 C33 -1(3) . . . . ?
C30 N6 C34 C29 179.3(14) . . . . ?
Ni1 N6 C34 C29 -6.1(18) . . . . ?
C30 N6 C34 C33 0(2) . . . . ?
Ni1 N6 C34 C33 174.8(12) . . . . ?
C32 C33 C34 C29 179.3(17) . . . . ?
C36 C33 C34 C29 2(3) . . . . ?
C32 C33 C34 N6 -2(3) . . . . ?
C36 C33 C34 N6 -179.4(16) . . . . ?
C34 N6 C30 C31 2(2) . . . . ?
Ni1 N6 C30 C31 -172.0(11) . . . . ?
C32 C31 C30 N6 -2(3) . . . . ?
C30 C31 C32 C33 1(3) . . . . ?
C34 C33 C32 C31 1(3) . . . . ?
C36 C33 C32 C31 179(2) . . . . ?
C26 C27 C28 C35 -177.1(19) . . . . ?
C26 C27 C28 C29 2(3) . . . . ?
C36 C35 C28 C27 177(2) . . . . ?
C36 C35 C28 C29 -2(3) . . . . ?
N5 C29 C28 C27 0(3) . . . . ?
C34 C29 C28 C27 -178.2(17) . . . . ?
N5 C29 C28 C35 178.8(15) . . . . ?
C34 C29 C28 C35 1(3) . . . . ?
C85 C86 C87 C88 1.7(16) . . . . ?
C89 C88 C87 C86 -1.0(16) . . . . ?
C95 C88 C87 C86 179.0(12) . . . . ?
C53 C52 C51 C50 0.8(19) . . . . ?
C59 C52 C51 C50 -178.5(13) . . . . ?
C28 C27 C26 C25 -2(3) . . . . ?
N5 C25 C26 C27 1(2) . . . . ?
C93 C96 C95 C88 -1(2) . . . . ?
C89 C88 C95 C96 2(2) . . . . ?
C87 C88 C95 C96 -177.9(13) . . . . ?
N4 C18 C19 C20 -1(2) . . . . ?
C73 N13 C77 C76 1.4(14) . . . . ?
Ni3 N13 C77 C76 -176.6(7) . . . . ?
C73 N13 C77 C82 -177.8(9) . . . . ?
Ni3 N13 C77 C82 4.2(11) . . . . ?
N14 C82 C77 N13 -3.7(14) . . . . ?
C81 C82 C77 N13 175.3(9) . . . . ?
N14 C82 C77 C76 177.1(9) . . . . ?
C81 C82 C77 C76 -3.9(15) . . . . ?
N4 C22 C21 C20 3.3(15) . . . . ?
C17 C22 C21 C20 -179.7(9) . . . . ?
N4 C22 C21 C24 -177.5(10) . . . . ?
C17 C22 C21 C24 -0.5(15) . . . . ?
C28 C35 C36 C33 3(4) . . . . ?
C32 C33 C36 C35 -180(2) . . . . ?
C34 C33 C36 C35 -3(3) . . . . ?
C46 N8 C42 C43 1(2) . . . . ?
Ni2 N8 C42 C43 -179.6(11) . . . . ?
C44 C43 C42 N8 -1(3) . . . . ?
C1 N1 C5 C4 -2.2(15) . . . . ?
Ni1 N1 C5 C4 172.1(8) . . . . ?
C1 N1 C5 C10 178.7(9) . . . . ?
Ni1 N1 C5 C10 -7.0(11) . . . . ?
C89 N15 C85 C86 -1.0(14) . . . . ?
Ni3 N15 C85 C86 163.0(7) . . . . ?
C87 C86 C85 N15 -0.7(15) . . . . ?
C103 C104 C105 C106 0.9(17) . . . . ?
C103 C104 C105 C108 -179.1(12) . . . . ?
N18 C106 C105 C104 2.3(15) . . . . ?
C101 C106 C105 C104 -176.7(10) . . . . ?
N18 C106 C105 C108 -177.7(10) . . . . ?
C101 C106 C105 C108 3.3(14) . . . . ?
C108 C107 C100 C101 1.0(17) . . . . ?
C108 C107 C100 C99 -179.9(11) . . . . ?
C97 N17 C101 C100 -2.2(14) . . . . ?
Ni3 N17 C101 C100 -172.3(7) . . . . ?
C97 N17 C101 C106 179.2(8) . . . . ?
Ni3 N17 C101 C106 9.1(10) . . . . ?
C99 C100 C101 N17 2.1(15) . . . . ?
C107 C100 C101 N17 -178.8(9) . . . . ?
C99 C100 C101 C106 -179.3(9) . . . . ?
C107 C100 C101 C106 -0.2(14) . . . . ?
N18 C106 C101 N17 -2.4(13) . . . . ?
C105 C106 C101 N17 176.7(8) . . . . ?
N18 C106 C101 C100 178.9(9) . . . . ?
C105 C106 C101 C100 -2.0(14) . . . . ?
C84 C83 C76 C75 -177.0(12) . . . . ?
C84 C83 C76 C77 2.1(17) . . . . ?
N13 C77 C76 C75 1.4(15) . . . . ?
C82 C77 C76 C75 -179.4(10) . . . . ?
N13 C77 C76 C83 -177.8(10) . . . . ?
C82 C77 C76 C83 1.4(15) . . . . ?
C94 N16 C90 C91 5.1(15) . . . . ?
Ni3 N16 C90 C91 -168.6(9) . . . . ?
C92 C91 C90 N16 -2.0(19) . . . . ?
C18 C19 C20 C21 1(2) . . . . ?
C22 C21 C20 C19 -2.0(17) . . . . ?
C24 C21 C20 C19 178.8(11) . . . . ?
C16 C23 C24 C21 -2.8(17) . . . . ?
C20 C21 C24 C23 -177.3(11) . . . . ?
C22 C21 C24 C23 3.5(16) . . . . ?
N1 C5 C4 C3 2.1(15) . . . . ?
C10 C5 C4 C3 -178.8(10) . . . . ?
N1 C5 C4 C11 -179.4(9) . . . . ?
C10 C5 C4 C11 -0.4(15) . . . . ?
C12 C11 C4 C3 179.9(11) . . . . ?
C12 C11 C4 C5 1.5(16) . . . . ?
C6 N2 C10 C9 -2.4(16) . . . . ?
Ni1 N2 C10 C9 -171.0(9) . . . . ?
C6 N2 C10 C5 177.8(10) . . . . ?
Ni1 N2 C10 C5 9.2(11) . . . . ?
N1 C5 C10 N2 -1.5(14) . . . . ?
C4 C5 C10 N2 179.4(9) . . . . ?
N1 C5 C10 C9 178.7(10) . . . . ?
C4 C5 C10 C9 -0.5(15) . . . . ?
N2 C10 C9 C8 1.5(17) . . . . ?
C5 C10 C9 C8 -178.7(10) . . . . ?
N2 C10 C9 C12 -179.6(10) . . . . ?
C5 C10 C9 C12 0.1(16) . . . . ?
C7 C8 C9 C10 0.9(19) . . . . ?
C7 C8 C9 C12 -178.0(12) . . . . ?
C11 C12 C9 C10 1.0(17) . . . . ?
C11 C12 C9 C8 179.9(12) . . . . ?
C65 N11 C61 C62 1.9(17) . . . . ?
Ni2 N11 C61 C62 -173.1(9) . . . . ?
C101 N17 C97 C98 0.5(14) . . . . ?
Ni3 N17 C97 C98 168.6(7) . . . . ?
C99 C98 C97 N17 1.2(16) . . . . ?
C66 N12 C70 C69 0.5(15) . . . . ?
Ni2 N12 C70 C69 -175.9(9) . . . . ?
C66 N12 C70 C65 179.6(10) . . . . ?
Ni2 N12 C70 C65 3.2(12) . . . . ?
C68 C69 C70 N12 0.5(17) . . . . ?
C72 C69 C70 N12 176.9(10) . . . . ?
C68 C69 C70 C65 -178.5(11) . . . . ?
C72 C69 C70 C65 -2.2(16) . . . . ?
N11 C65 C70 N12 0.7(14) . . . . ?
C64 C65 C70 N12 -177.1(10) . . . . ?
N11 C65 C70 C69 179.8(9) . . . . ?
C64 C65 C70 C69 2.0(15) . . . . ?
C17 N3 C13 C14 -0.5(14) . . . . ?
Ni1 N3 C13 C14 179.1(8) . . . . ?
C15 C14 C13 N3 3.0(16) . . . . ?
C91 C92 C93 C94 0(2) . . . . ?
C91 C92 C93 C96 -179.6(13) . . . . ?
C95 C96 C93 C94 -3(2) . . . . ?
C95 C96 C93 C92 177.2(14) . . . . ?
C13 C14 C15 C16 -2.5(17) . . . . ?
C17 C16 C15 C14 -0.4(16) . . . . ?
C23 C16 C15 C14 178.0(11) . . . . ?
C54 C55 C56 C57 -1.0(19) . . . . ?
C49 N9 C53 C52 -0.6(17) . . . . ?
Ni2 N9 C53 C52 -176.0(9) . . . . ?
C49 N9 C53 C58 -178.3(10) . . . . ?
Ni2 N9 C53 C58 6.3(12) . . . . ?
C51 C52 C53 N9 -0.1(18) . . . . ?
C59 C52 C53 N9 179.2(12) . . . . ?
C51 C52 C53 C58 177.6(11) . . . . ?
C59 C52 C53 C58 -3.1(18) . . . . ?
N10 C58 C53 N9 -1.9(15) . . . . ?
C57 C58 C53 N9 -179.5(10) . . . . ?
N10 C58 C53 C52 -179.7(10) . . . . ?
C57 C58 C53 C52 2.7(16) . . . . ?
C53 N9 C49 C50 0.8(18) . . . . ?
Ni2 N9 C49 C50 175.1(9) . . . . ?
C1 C2 C3 C4 -1.6(18) . . . . ?
C5 C4 C3 C2 -0.2(17) . . . . ?
C11 C4 C3 C2 -178.5(11) . . . . ?
N14 C78 C79 C80 2.3(18) . . . . ?
C64 C63 C62 C61 1.4(19) . . . . ?
N11 C61 C62 C63 -1.5(19) . . . . ?
C58 N10 C54 C55 1.2(16) . . . . ?
Ni2 N10 C54 C55 -176.5(8) . . . . ?
C56 C55 C54 N10 1.3(18) . . . . ?
C52 C51 C50 C49 -1(2) . . . . ?
N9 C49 C50 C51 0(2) . . . . ?
C90 N16 C94 C93 -5.4(15) . . . . ?
Ni3 N16 C94 C93 169.4(9) . . . . ?
C90 N16 C94 C89 172.3(9) . . . . ?
Ni3 N16 C94 C89 -12.9(11) . . . . ?
C92 C93 C94 N16 2.7(17) . . . . ?
C96 C93 C94 N16 -177.2(11) . . . . ?
C92 C93 C94 C89 -174.9(11) . . . . ?
C96 C93 C94 C89 5.2(17) . . . . ?
N15 C89 C94 N16 -0.8(14) . . . . ?
C88 C89 C94 N16 178.2(9) . . . . ?
N15 C89 C94 C93 176.9(10) . . . . ?
C88 C89 C94 C93 -4.0(16) . . . . ?
C78 C79 C80 C81 -1.7(18) . . . . ?
C82 C81 C80 C79 0.1(16) . . . . ?
C84 C81 C80 C79 179.3(11) . . . . ?
C97 C98 C99 C100 -1.3(16) . . . . ?
C101 C100 C99 C98 -0.2(15) . . . . ?
C107 C100 C99 C98 -179.4(10) . . . . ?
N10 C58 C57 C56 4.5(17) . . . . ?
C53 C58 C57 C56 -178.1(11) . . . . ?
N10 C58 C57 C60 -178.0(11) . . . . ?
C53 C58 C57 C60 -0.6(17) . . . . ?
C55 C56 C57 C58 -1.7(18) . . . . ?
C55 C56 C57 C60 -179.1(13) . . . . ?
C59 C60 C57 C58 -1(2) . . . . ?
C59 C60 C57 C56 176.2(14) . . . . ?
C100 C107 C108 C105 0.4(18) . . . . ?
C104 C105 C108 C107 177.4(12) . . . . ?
C106 C105 C108 C107 -2.6(17) . . . . ?
C73 C74 C75 C76 2.4(18) . . . . ?
C83 C76 C75 C74 175.7(12) . . . . ?
C77 C76 C75 C74 -3.4(17) . . . . ?
C109 N19 C110 C112 18(5) . . . . ?
C111 N20 C112 C110 167(5) . . . . ?
N19 C110 C112 N20 0(8) . . . . ?
